data_7707912
loop_
_publ_author_name
'Weller, Ruth'
'Ruppach, Lutz'
'Shlyaykher, Alena'
'Tambornino, Frank'
'Werncke, C. Gunnar'

_publ_section_title
;
 Homoleptic quasilinear metal(i/ii) silylamides of Cr-Co with phenyl and
 allyl functions - impact of the oxidation state on secondary ligand
 interactions.
;
_journal_issue 31
_journal_name_full 'Dalton transactions (Cambridge, England : 2003)'
_journal_page_first 10947
_journal_page_last 10963
_journal_paper_doi 10.1039/d1dt01543e
_journal_volume 50
_journal_year 2021
_chemical_formula_moiety 'C46 H73 Co N3 Si2, C20 H40 K O8, 0.7(O1), C4 H8 O0.3'
_chemical_formula_sum 'C70 H121 Co K N3 O9 Si2'
_chemical_formula_weight 1302.90
_space_group_crystal_system triclinic
_space_group_IT_number 2
_space_group_name_Hall '-P 1'
_space_group_name_H-M_alt 'P -1'
_atom_sites_solution_hydrogens mixed
_atom_sites_solution_primary dual
_audit_creation_date 2021-06-02
_audit_creation_method
;
Olex2 1.3
(compiled 2020.11.12 svn.r5f609507 for OlexSys, GUI svn.r6272)
;
_audit_update_record
;
2021-06-12 deposited with the CCDC.	2021-07-07 downloaded from the CCDC.
;
_cell_angle_alpha 102.682(2)
_cell_angle_beta 100.886(2)
_cell_angle_gamma 94.621(2)
_cell_formula_units_Z 2
_cell_length_a 13.0565(5)
_cell_length_b 15.5862(7)
_cell_length_c 19.4665(8)
_cell_measurement_reflns_used 9881
_cell_measurement_temperature 100
_cell_measurement_theta_max 30.811
_cell_measurement_theta_min 1.933
_cell_volume 3764.4(3)
_computing_cell_refinement 'SAINT V8.38A (?, 2016)'
_computing_data_collection 'SAINT V8.38A (?, 2016)'
_computing_data_reduction 'SAINT V8.38A (?, 2016)'
_computing_molecular_graphics 'Olex2 1.3 (Dolomanov et al., 2009)'
_computing_publication_material 'Olex2 1.3 (Dolomanov et al., 2009)'
_computing_structure_refinement 'XL  (Sheldrick, 2008)'
_computing_structure_solution 'SHELXT 2014/5 (Sheldrick, 2014)'
_diffrn_ambient_temperature 100.03
_diffrn_detector 'Bruker APEX2 area detector'
_diffrn_detector_area_resol_mean 7.9
_diffrn_detector_type 'CCD area detector'
_diffrn_measured_fraction_theta_full 0.999
_diffrn_measured_fraction_theta_max 0.843
_diffrn_measurement_device 'three-circle diffractometer'
_diffrn_measurement_device_type 'Bruker SMART APEX2 area detector'
_diffrn_measurement_method '\w and \f scans'
_diffrn_radiation_monochromator 'mirror optics'
_diffrn_radiation_probe x-ray
_diffrn_radiation_type MoK\a
_diffrn_radiation_wavelength 0.71073
_diffrn_reflns_av_R_equivalents 0.0429
_diffrn_reflns_av_unetI/netI 0.0479
_diffrn_reflns_Laue_measured_fraction_full 0.999
_diffrn_reflns_Laue_measured_fraction_max 0.843
_diffrn_reflns_limit_h_max 18
_diffrn_reflns_limit_h_min -17
_diffrn_reflns_limit_k_max 22
_diffrn_reflns_limit_k_min -19
_diffrn_reflns_limit_l_max 27
_diffrn_reflns_limit_l_min -27
_diffrn_reflns_number 77935
_diffrn_reflns_point_group_measured_fraction_full 0.999
_diffrn_reflns_point_group_measured_fraction_max 0.843
_diffrn_reflns_theta_full 25.242
_diffrn_reflns_theta_max 30.811
_diffrn_reflns_theta_min 1.933
_diffrn_source 'microfocus sealed X-ray tube'
_diffrn_source_type 'Incoatec I\ms'
_exptl_absorpt_coefficient_mu 0.367
_exptl_absorpt_correction_T_max 0.7461
_exptl_absorpt_correction_T_min 0.7109
_exptl_absorpt_correction_type multi-scan
_exptl_absorpt_process_details
'SADABS-2016/2 (Bruker,2016/2) was used for absorption correction. wR2(int) was 0.1548 before and 0.0477 after correction. The Ratio of minimum to maximum transmission is 0.9528. The \l/2 correction factor is Not present.'
_exptl_crystal_colour 'clear dark red'
_exptl_crystal_colour_lustre clear
_exptl_crystal_colour_modifier dark
_exptl_crystal_colour_primary red
_exptl_crystal_density_diffrn 1.149
_exptl_crystal_description block
_exptl_crystal_F_000 1416
_exptl_crystal_size_max 0.358
_exptl_crystal_size_mid 0.238
_exptl_crystal_size_min 0.203
_exptl_crystal_size_rad 0.062
_refine_diff_density_max 0.722
_refine_diff_density_min -0.705
_refine_diff_density_rms 0.067
_refine_ls_extinction_method none
_refine_ls_goodness_of_fit_ref 1.032
_refine_ls_hydrogen_treatment mixed
_refine_ls_matrix_type full
_refine_ls_number_parameters 884
_refine_ls_number_reflns 19892
_refine_ls_number_restraints 26
_refine_ls_restrained_S_all 1.033
_refine_ls_R_factor_all 0.0910
_refine_ls_R_factor_gt 0.0582
_refine_ls_shift/su_max 0.003
_refine_ls_shift/su_mean 0.000
_refine_ls_structure_factor_coef Fsqd
_refine_ls_weighting_details 'w=1/[\s^2^(Fo^2^)+(0.0479P)^2^+4.1222P] where P=(Fo^2^+2Fc^2^)/3'
_refine_ls_weighting_scheme calc
_refine_ls_wR_factor_gt 0.1229
_refine_ls_wR_factor_ref 0.1374
_reflns_Friedel_coverage 0.000
_reflns_number_gt 14601
_reflns_number_total 19892
_reflns_threshold_expression 'I > 2\s(I)'
_cod_data_source_file d1dt01543e2.cif
_cod_data_source_block k18c6_col4_ndipp
_cod_depositor_comments 'Adding full bibliography for 7707896--7707917.cif.'
_cod_database_code 7707912
_shelx_shelxl_version_number 2016/6
_shelx_space_group_comment
;
The symmetry employed for this shelxl refinement is uniquely defined
by the following loop, which should always be used as a source of
symmetry information in preference to the above space-group names.
They are only intended as comments.
;
_shelx_estimated_absorpt_t_max 0.929
_shelx_estimated_absorpt_t_min 0.880
_olex2_refinement_description
;
1. Fixed Uiso
 At 1.2 times of:
  All C(H) groups, All C(H,H) groups, All C(H,H,H,H) groups
 At 1.5 times of:
  All C(H,H,H) groups
2. Shared sites
{O1, C8}
3. Restrained distances
 K1-O00Y \\sim K1-O00Z
 with sigma of 0.02
 O00Y-C024 \\sim O00Z-C3AA
 with sigma of 0.02
 O00Y-C027 \\sim O00Z-C0
 with sigma of 0.02
 C021-C024 \\sim C5AA-C3AA
 with sigma of 0.02
 C021-C02A \\sim C5AA-C0AA
 with sigma of 0.02
 C027-C02A \\sim C0-C0AA
 with sigma of 0.02
 K1-C024 \\sim K1-C3AA
 with sigma of 0.04
 K1-C027 \\sim K1-C0
 with sigma of 0.04
 O00Y-C021 \\sim O00Z-C5AA
 with sigma of 0.04
 O00Y-C02A \\sim O00Z-C0AA
 with sigma of 0.04
 C021-C027 \\sim C5AA-C0
 with sigma of 0.04
 C024-C027 \\sim C3AA-C0
 with sigma of 0.04
 C024-C02A \\sim C3AA-C0AA
 with sigma of 0.04
 K1-O00P \\sim K1-O00Q
 with sigma of 0.02
 O00P-C022 \\sim O00Q-C7AA
 with sigma of 0.02
 O00P-C026 \\sim O00Q-C6AA
 with sigma of 0.02
 C022-C029 \\sim C7AA-C8AA
 with sigma of 0.02
 C026-C02B \\sim C6AA-C1AA
 with sigma of 0.02
 C029-C02B \\sim C8AA-C1AA
 with sigma of 0.02
 K1-C022 \\sim K1-C7AA
 with sigma of 0.04
 K1-C026 \\sim K1-C6AA
 with sigma of 0.04
 O00P-C029 \\sim O00Q-C8AA
 with sigma of 0.04
 O00P-C02B \\sim O00Q-C1AA
 with sigma of 0.04
 C022-C026 \\sim C7AA-C6AA
 with sigma of 0.04
 C022-C02B \\sim C7AA-C1AA
 with sigma of 0.04
 C026-C029 \\sim C6AA-C8AA
 with sigma of 0.04
4. Uiso/Uaniso restraints and constraints
Uanis(C7AA) = Uanis(C8AA) = Uanis(C1AA) = Uanis(C6AA)
Uanis(C029) = Uanis(C022) = Uanis(C02B) = Uanis(C026)
Uiso(O1) = Uiso(C8)
Uanis(C5AA) = Uanis(C3AA) = Uanis(C0) = Uanis(C0AA)
Uanis(C3BA) = Uanis(C4BA) = Uanis(C44)
Uanis(C15) = Uanis(C10)
5. Others
 Fixed Sof: O00P(0.5) O00Y(0.5) H1BC(0.7) H1BD(0.7) H1AA(0.3) H1AB(0.3)
 C4(0.7) H4A(0.7) H4B(0.7) C5(0.7) H5(0.7) H6BC(0.7) H6BD(0.7) H6AA(0.3)
 H6AB(0.3) C2(0.7) H2A(0.7) C021(0.5) H02A(0.5) H02B(0.5) C022(0.5) H02C(0.5)
 H02D(0.5) C3(0.7) H3A(0.7) H3B(0.7) C024(0.5) H02E(0.5) H02F(0.5) C026(0.5)
 H02G(0.5) H02H(0.5) C027(0.5) H02I(0.5) H02J(0.5) C029(0.5) H02K(0.5)
 H02L(0.5) C02A(0.5) H02M(0.5) H02N(0.5) C02B(0.5) H02O(0.5) H02P(0.5)
 C2AA(0.3) H2AA(0.3) C4AA(0.3) H4AA(0.3) H4AB(0.3) C10(0.3) H10(0.3) C15(0.3)
 H15A(0.3) H15B(0.3) O00Z(0.5) C0(0.5) H0A(0.5) H0B(0.5) C3AA(0.5) H3AA(0.5)
 H3AB(0.5) C0AA(0.5) H0AA(0.5) H0AB(0.5) C5AA(0.5) H5AA(0.5) H5AB(0.5)
 C6AA(0.5) H6AC(0.5) H6AD(0.5) O00Q(0.5) C7AA(0.5) H7AA(0.5) H7AB(0.5)
 C8AA(0.5) H8AA(0.5) H8AB(0.5) C1AA(0.5) H1AC(0.5) H1AD(0.5) O1(0.7) C1BA(0.7)
 H1BA(0.7) H1BB(0.7) C2BA(0.7) H2BA(0.7) H2BB(0.7) C9AA(0.7) H9AA(0.7)
 H9AB(0.7) C0BA(0.7) H0BA(0.7) H0BB(0.7) O5(0.3) C3BA(0.3) H3BA(0.3) H3BB(0.3)
 C4BA(0.3) H4BA(0.3) H4BB(0.3) C8(0.3) H8A(0.3) H8B(0.3) C44(0.3) H44A(0.3)
 H44B(0.3)
6.a Ternary CH refined with riding coordinates:
 C00Q(H00Q), C00T(H00T), C00U(H00U), C013(H013)
6.b Secondary CH2 refined with riding coordinates:
 C1(H1BC,H1BD), C1(H1AA,H1AB), C4(H4A,H4B), C01F(H4,H), C01I(H6,HB), C01J(H7,
 HC), C01K(H8,HD), C01M(H9,HG), C01N(H11,HH), C01O(H12,HI), C01Q(H13,HJ),
 C01R(H14,HK), C01S(H15,HL), C01U(H16,HM), C01X(H17,HR), C021(H02A,H02B),
 C022(H02C,H02D), C024(H02E,H02F), C026(H02G,H02H), C027(H02I,H02J), C029(H02K,
 H02L), C02A(H02M,H02N), C02B(H02O,H02P), C15(H15A,H15B), C0(H0A,H0B),
 C3AA(H3AA,H3AB), C0AA(H0AA,H0AB), C5AA(H5AA,H5AB), C6AA(H6AC,H6AD), C7AA(H7AA,
 H7AB), C8AA(H8AA,H8AB), C1AA(H1AC,H1AD), C1BA(H1BA,H1BB), C2BA(H2BA,H2BB),
 C9AA(H9AA,H9AB), C0BA(H0BA,H0BB), C3BA(H3BA,H3BB), C4BA(H4BA,H4BB), C8(H8A,
 H8B), C44(H44A,H44B)
6.c Aromatic/amide H refined with riding coordinates:
 C00H(H00H), C00I(H00I), C00L(H00L), C011(H011), C014(H014), C015(H015),
 C018(H018), C01A(H01M), C01G(H01W), C5(H5), C2(H2A), C2AA(H2AA), C10(H10)
6.d X=CH2 refined with riding coordinates:
 C6(H6BC,H6BD), C6(H6AA,H6AB), C3(H3A,H3B), C4AA(H4AA,H4AB)
6.e Idealised Me refined as rotating group:
 C00W(H00A,H00B,H00C), C00X(H00D,H00E,H00F), C00Z(H00G,H00J,H00M), C010(H01A,
 H01B,H01C), C016(H01D,H01E,H01F), C017(H01G,H01H,H01I), C019(H01J,H01K,H01L),
 C01B(H01N,H01O,H01P), C01C(H01Q,H01R,H01S), C01D(H01T,H01U,H01V), C01H(H01X,
 H01Y,HA), C01L(H01Z,HE,HF), C01V(H01,HN,HO), C01W(H1,HP,HQ), C01Y(H2,HS,HT),
 C01Z(H3,HU,HV)
;
_olex2_submission_special_instructions 'No special instructions were received'

loop_
_space_group_symop_operation_xyz
'x, y, z'
'-x, -y, -z'

loop_
_atom_site_label
_atom_site_type_symbol
_atom_site_fract_x
_atom_site_fract_y
_atom_site_fract_z
_atom_site_U_iso_or_equiv
_atom_site_adp_type
_atom_site_occupancy
_atom_site_site_symmetry_order
_atom_site_calc_flag
_atom_site_refinement_flags_posn
_atom_site_refinement_flags_adp
_atom_site_refinement_flags_occupancy
_atom_site_disorder_assembly
_atom_site_disorder_group
Co1 Co 0.34130(2) 0.75588(2) 0.24461(2) 0.01815(7) Uani 1 1 d . . . . .
K1 K 0.86522(4) 0.25648(3) 0.30478(3) 0.02815(11) Uani 1 1 d D . . . .
Si1 Si 0.29221(5) 0.86365(4) 0.12367(3) 0.02766(14) Uani 1 1 d . . . . .
Si2 Si 0.39807(5) 0.67989(4) 0.38422(3) 0.02709(14) Uani 1 1 d . . . . .
O005 O 0.72276(14) 0.17655(11) 0.37064(10) 0.0380(4) Uani 1 1 d . . . . .
O006 O 0.65095(13) 0.21782(12) 0.23858(10) 0.0383(4) Uani 1 1 d . . . . .
N1 N 0.33249(14) 0.76952(11) 0.14717(9) 0.0243(4) Uani 1 1 d . . . . .
N3 N 0.25340(13) 0.81200(12) 0.29038(9) 0.0230(4) Uani 1 1 d . . . . .
O009 O 0.94077(15) 0.18423(13) 0.42118(9) 0.0417(4) Uani 1 1 d . . . . .
N2 N 0.42817(13) 0.69592(11) 0.30515(9) 0.0212(3) Uani 1 1 d . . . . .
O00B O 1.07700(14) 0.30530(13) 0.37822(10) 0.0438(4) Uani 1 1 d . . . . .
O00C O 0.78924(15) 0.33099(12) 0.19008(9) 0.0422(4) Uani 1 1 d . . . . .
O00D O 1.00606(15) 0.34039(12) 0.24350(10) 0.0419(4) Uani 1 1 d . . . . .
C7 C 0.18740(15) 0.85850(14) 0.32381(11) 0.0210(4) Uani 1 1 d . . . . .
C00F C 0.21658(16) 0.95018(14) 0.36078(11) 0.0241(4) Uani 1 1 d . . . . .
C00G C 0.08468(16) 0.81780(14) 0.32398(11) 0.0244(4) Uani 1 1 d . . . . .
C00H C 0.01866(17) 0.86720(16) 0.36018(12) 0.0287(5) Uani 1 1 d . . . . .
H00H H -0.049518 0.840037 0.359336 0.034 Uiso 1 1 calc R U . . .
C00I C 0.04920(17) 0.95489(15) 0.39748(12) 0.0295(5) Uani 1 1 d . . . . .
H00I H 0.003256 0.986928 0.422726 0.035 Uiso 1 1 calc R U . . .
C00J C 0.33646(18) 0.69400(14) 0.09151(11) 0.0264(4) Uani 1 1 d . . . . .
C00K C 0.42216(19) 0.51287(15) 0.22139(12) 0.0279(5) Uani 1 1 d . . . . .
C00L C 0.14780(17) 0.99515(15) 0.39741(12) 0.0281(5) Uani 1 1 d . . . . .
H00L H 0.168922 1.055174 0.423125 0.034 Uiso 1 1 calc R U . . .
C00M C 0.52168(16) 0.66554(14) 0.28682(12) 0.0253(4) Uani 1 1 d . . . . .
C00N C 0.4269(2) 0.68424(15) 0.06138(13) 0.0317(5) Uani 1 1 d . . . . .
C00O C 0.24850(19) 0.62799(14) 0.06399(12) 0.0285(5) Uani 1 1 d . . . . .
O00P O 0.9013(9) 0.1055(6) 0.2195(5) 0.103(4) Uani 0.5 1 d D . P A 3
C00Q C 0.14892(18) 0.63307(15) 0.09401(12) 0.0303(5) Uani 1 1 d . . . . .
H00Q H 0.159363 0.689444 0.132259 0.036 Uiso 1 1 calc R U . . .
C00R C 0.62011(17) 0.81865(16) 0.35150(14) 0.0320(5) Uani 1 1 d . . . . .
C00S C 0.52129(18) 0.57775(15) 0.24765(13) 0.0295(5) Uani 1 1 d . . . . .
C00T C 0.04690(17) 0.72271(15) 0.28234(13) 0.0301(5) Uani 1 1 d . . . . .
H00T H 0.107955 0.697204 0.265073 0.036 Uiso 1 1 calc R U . . .
C00U C 0.32064(17) 0.99826(15) 0.35748(13) 0.0293(5) Uani 1 1 d . . . . .
H00U H 0.352105 0.957038 0.322555 0.035 Uiso 1 1 calc R U . . .
C00V C 0.61791(17) 0.72316(16) 0.31102(14) 0.0324(5) Uani 1 1 d . . . . .
C00W C 0.1297(2) 0.55615(17) 0.12935(13) 0.0360(5) Uani 1 1 d . . . . .
H00A H 0.124201 0.499702 0.093881 0.054 Uiso 1 1 calc R U . . .
H00B H 0.064193 0.560118 0.146839 0.054 Uiso 1 1 calc R U . . .
H00C H 0.188401 0.559495 0.169900 0.054 Uiso 1 1 calc R U . . .
C00X C 0.1670(2) 0.89462(16) 0.14956(14) 0.0358(5) Uani 1 1 d . . . . .
H00D H 0.110624 0.845337 0.127466 0.054 Uiso 1 1 calc R U . . .
H00E H 0.148374 0.947260 0.132675 0.054 Uiso 1 1 calc R U . . .
H00F H 0.176205 0.907499 0.202100 0.054 Uiso 1 1 calc R U . . .
O00Y O 0.8332(9) 0.4028(4) 0.3927(5) 0.062(4) Uani 0.5 1 d D . P A 3
C00Z C 0.4198(2) 0.44222(17) 0.26501(14) 0.0379(6) Uani 1 1 d . . . . .
H00G H 0.478084 0.407282 0.259346 0.057 Uiso 1 1 calc R U . . .
H00J H 0.352943 0.403081 0.247539 0.057 Uiso 1 1 calc R U . . .
H00M H 0.426786 0.471137 0.316030 0.057 Uiso 1 1 calc R U . . .
C010 C 0.00935(19) 0.66582(16) 0.32968(15) 0.0369(6) Uani 1 1 d . . . . .
H01A H 0.065803 0.668801 0.371540 0.055 Uiso 1 1 calc R U . . .
H01B H -0.009602 0.604185 0.301817 0.055 Uiso 1 1 calc R U . . .
H01C H -0.052229 0.687979 0.346043 0.055 Uiso 1 1 calc R U . . .
C011 C 0.4260(2) 0.61049(17) 0.00537(13) 0.0382(6) Uani 1 1 d . . . . .
H011 H 0.486777 0.604083 -0.014532 0.046 Uiso 1 1 calc R U . . .
C1 C 0.3961(2) 0.96305(16) 0.16610(13) 0.0350(5) Uani 1 1 d . . . . .
H1BC H 0.407973 0.973284 0.219172 0.042 Uiso 0.7 1 calc R U P B 1
H1BD H 0.462983 0.949213 0.151895 0.042 Uiso 0.7 1 calc R U P B 1
H1AA H 0.358988 1.016165 0.167916 0.042 Uiso 0.3 1 calc R U P C -1
H1AB H 0.421581 0.960228 0.216692 0.042 Uiso 0.3 1 calc R U P C -1
C013 C 0.5245(2) 0.75165(17) 0.08775(15) 0.0390(6) Uani 1 1 d . . . . .
H013 H 0.511698 0.798131 0.128547 0.047 Uiso 1 1 calc R U . . .
C014 C 0.3403(2) 0.54709(16) -0.02183(13) 0.0403(6) Uani 1 1 d . . . . .
H014 H 0.341378 0.497901 -0.060298 0.048 Uiso 1 1 calc R U . . .
C015 C 0.2520(2) 0.55585(16) 0.00762(12) 0.0360(6) Uani 1 1 d . . . . .
H015 H 0.192551 0.511900 -0.010857 0.043 Uiso 1 1 calc R U . . .
C016 C 0.5998(2) 0.87766(17) 0.29890(16) 0.0442(6) Uani 1 1 d . . . . .
H01D H 0.657525 0.878781 0.273281 0.066 Uiso 1 1 calc R U . . .
H01E H 0.595349 0.937960 0.325429 0.066 Uiso 1 1 calc R U . . .
H01F H 0.533508 0.854257 0.264116 0.066 Uiso 1 1 calc R U . . .
C017 C 0.4058(3) 0.46767(17) 0.14128(14) 0.0439(6) Uani 1 1 d . . . . .
H01G H 0.411236 0.512799 0.113698 0.066 Uiso 1 1 calc R U . . .
H01H H 0.335961 0.432976 0.124772 0.066 Uiso 1 1 calc R U . . .
H01I H 0.459663 0.428288 0.134075 0.066 Uiso 1 1 calc R U . . .
C018 C 0.6163(2) 0.54975(17) 0.23362(16) 0.0417(6) Uani 1 1 d . . . . .
H018 H 0.616484 0.490719 0.207318 0.050 Uiso 1 1 calc R U . . .
C019 C 0.3754(2) 0.7815(2) 0.44804(14) 0.0457(7) Uani 1 1 d . . . . .
H01J H 0.436630 0.826667 0.458595 0.069 Uiso 1 1 calc R U . . .
H01K H 0.365045 0.766652 0.492836 0.069 Uiso 1 1 calc R U . . .
H01L H 0.312794 0.804392 0.426169 0.069 Uiso 1 1 calc R U . . .
C01A C 0.7099(2) 0.69143(19) 0.29533(18) 0.0464(7) Uani 1 1 d . . . . .
H01M H 0.774436 0.729783 0.311405 0.056 Uiso 1 1 calc R U . . .
C01B C 0.2781(2) 0.59857(19) 0.36751(15) 0.0426(6) Uani 1 1 d . . . . .
H01N H 0.222448 0.612905 0.332002 0.064 Uiso 1 1 calc R U . . .
H01O H 0.254300 0.601347 0.412673 0.064 Uiso 1 1 calc R U . . .
H01P H 0.294550 0.538678 0.349061 0.064 Uiso 1 1 calc R U . . .
C01C C -0.0387(2) 0.71921(18) 0.21603(14) 0.0393(6) Uani 1 1 d . . . . .
H01Q H -0.099071 0.745325 0.231240 0.059 Uiso 1 1 calc R U . . .
H01R H -0.061021 0.657390 0.189400 0.059 Uiso 1 1 calc R U . . .
H01S H -0.011102 0.752687 0.184914 0.059 Uiso 1 1 calc R U . . .
C01D C 0.0534(2) 0.63653(18) 0.03600(14) 0.0414(6) Uani 1 1 d . . . . .
H01T H 0.065953 0.688287 0.016417 0.062 Uiso 1 1 calc R U . . .
H01U H -0.008917 0.641057 0.057189 0.062 Uiso 1 1 calc R U . . .
H01V H 0.041964 0.582444 -0.002778 0.062 Uiso 1 1 calc R U . . .
C4 C 0.5200(4) 0.6430(4) 0.4364(3) 0.0300(11) Uani 0.7 1 d . . P D 1
H4A H 0.540478 0.591200 0.404822 0.036 Uiso 0.7 1 calc R U P D 1
H4B H 0.578944 0.691560 0.448969 0.036 Uiso 0.7 1 calc R U P D 1
C01F C 0.8642(2) 0.1643(2) 0.46100(14) 0.0455(7) Uani 1 1 d . . . . .
H4 H 0.849398 0.219863 0.491298 0.055 Uiso 1 1 calc R U . . .
H H 0.891647 0.126378 0.493083 0.055 Uiso 1 1 calc R U . . .
C01G C 0.7091(2) 0.60574(19) 0.25705(19) 0.0533(8) Uani 1 1 d . . . . .
H01W H 0.772634 0.585466 0.246907 0.064 Uiso 1 1 calc R U . . .
C01H C 0.2666(3) 0.85075(18) 0.02383(14) 0.0451(7) Uani 1 1 d . . . . .
H01X H 0.328355 0.831827 0.005748 0.068 Uiso 1 1 calc R U . . .
H01Y H 0.252557 0.907592 0.012734 0.068 Uiso 1 1 calc R U . . .
HA H 0.205551 0.806088 0.000708 0.068 Uiso 1 1 calc R U . . .
C01I C 0.7663(2) 0.11786(17) 0.41054(15) 0.0422(6) Uani 1 1 d . . . . .
H6 H 0.781753 0.064795 0.377552 0.051 Uiso 1 1 calc R U . . .
HB H 0.715592 0.098346 0.437709 0.051 Uiso 1 1 calc R U . . .
C01J C 0.8649(3) 0.3377(2) 0.14726(15) 0.0521(7) Uani 1 1 d . . . . .
H7 H 0.838065 0.368021 0.109074 0.062 Uiso 1 1 calc R U . . .
HC H 0.878066 0.277758 0.123846 0.062 Uiso 1 1 calc R U . . .
C01K C 0.6906(2) 0.2869(2) 0.14836(15) 0.0501(7) Uani 1 1 d . . . . .
H8 H 0.699256 0.227357 0.120990 0.060 Uiso 1 1 calc R U . . .
HD H 0.661576 0.320999 0.113515 0.060 Uiso 1 1 calc R U . . .
C01L C 0.6206(2) 0.7107(2) 0.11630(17) 0.0485(7) Uani 1 1 d . . . . .
H01Z H 0.605584 0.680891 0.153340 0.073 Uiso 1 1 calc R U . . .
HE H 0.680197 0.757413 0.137271 0.073 Uiso 1 1 calc R U . . .
HF H 0.637830 0.667562 0.076707 0.073 Uiso 1 1 calc R U . . .
C01M C 1.1131(2) 0.2463(2) 0.42078(17) 0.0538(8) Uani 1 1 d . . . . .
H9 H 1.182267 0.272225 0.452459 0.065 Uiso 1 1 calc R U . . .
HG H 1.122038 0.189597 0.389099 0.065 Uiso 1 1 calc R U . . .
C01N C 0.5841(2) 0.2059(2) 0.28567(18) 0.0558(8) Uani 1 1 d . . . . .
H11 H 0.511523 0.184222 0.257834 0.067 Uiso 1 1 calc R U . . .
HH H 0.583113 0.263112 0.319746 0.067 Uiso 1 1 calc R U . . .
C01O C 0.6234(2) 0.1407(2) 0.32579(18) 0.0531(8) Uani 1 1 d . . . . .
H12 H 0.573342 0.126875 0.355423 0.064 Uiso 1 1 calc R U . . .
HI H 0.629590 0.085119 0.291561 0.064 Uiso 1 1 calc R U . . .
C5 C 0.5029(3) 0.6189(3) 0.50336(19) 0.0303(8) Uani 0.7 1 d . . P D 1
H5 H 0.456948 0.566676 0.499161 0.036 Uiso 0.7 1 calc R U P D 1
C01Q C 1.0358(2) 0.2297(2) 0.46571(16) 0.0525(7) Uani 1 1 d . . . . .
H13 H 1.065051 0.193952 0.499222 0.063 Uiso 1 1 calc R U . . .
HJ H 1.022856 0.286792 0.494698 0.063 Uiso 1 1 calc R U . . .
C01R C 1.1467(2) 0.3230(2) 0.33325(18) 0.0547(8) Uani 1 1 d . . . . .
H14 H 1.156721 0.266796 0.301407 0.066 Uiso 1 1 calc R U . . .
HK H 1.216110 0.351220 0.363383 0.066 Uiso 1 1 calc R U . . .
C01S C 0.9639(3) 0.3886(2) 0.19343(17) 0.0540(8) Uani 1 1 d . . . . .
H15 H 1.014843 0.398403 0.163326 0.065 Uiso 1 1 calc R U . . .
HL H 0.949904 0.447155 0.219365 0.065 Uiso 1 1 calc R U . . .
C6 C 0.5488(3) 0.6667(2) 0.56896(15) 0.0558(8) Uani 1 1 d . . . . .
H6BC H 0.595135 0.719223 0.574592 0.067 Uiso 0.7 1 calc R U P D 1
H6BD H 0.535325 0.648478 0.610201 0.067 Uiso 0.7 1 calc R U P D 1
H6AA H 0.497060 0.628769 0.580153 0.067 Uiso 0.3 1 calc R U P D -1
H6AB H 0.599129 0.706235 0.606616 0.067 Uiso 0.3 1 calc R U P D -1
C01U C 0.6178(2) 0.2785(2) 0.19686(17) 0.0528(7) Uani 1 1 d . . . . .
H16 H 0.616927 0.337073 0.229037 0.063 Uiso 1 1 calc R U . . .
HM H 0.545646 0.257117 0.168096 0.063 Uiso 1 1 calc R U . . .
C01V C 0.7212(2) 0.8566(2) 0.40788(18) 0.0520(8) Uani 1 1 d . . . . .
H01 H 0.735431 0.816858 0.440254 0.078 Uiso 1 1 calc R U . . .
HN H 0.713055 0.915158 0.435805 0.078 Uiso 1 1 calc R U . . .
HO H 0.779964 0.861993 0.383696 0.078 Uiso 1 1 calc R U . . .
C01W C 0.3068(2) 1.0803(2) 0.3296(2) 0.0578(9) Uani 1 1 d . . . . .
H1 H 0.254134 1.065333 0.284225 0.087 Uiso 1 1 calc R U . . .
HP H 0.373950 1.104034 0.321189 0.087 Uiso 1 1 calc R U . . .
HQ H 0.283259 1.124955 0.365096 0.087 Uiso 1 1 calc R U . . .
C01X C 1.1017(2) 0.3832(2) 0.28877(18) 0.0555(8) Uani 1 1 d . . . . .
H17 H 1.089880 0.438813 0.320531 0.067 Uiso 1 1 calc R U . . .
HR H 1.151552 0.398360 0.259425 0.067 Uiso 1 1 calc R U . . .
C01Y C 0.5473(3) 0.7980(3) 0.0293(2) 0.0726(11) Uani 1 1 d . . . . .
H2 H 0.560456 0.753964 -0.011473 0.109 Uiso 1 1 calc R U . . .
HS H 0.609384 0.842424 0.049164 0.109 Uiso 1 1 calc R U . . .
HT H 0.486652 0.827010 0.012830 0.109 Uiso 1 1 calc R U . . .
C01Z C 0.3978(3) 1.0205(3) 0.4290(2) 0.0873(15) Uani 1 1 d . . . . .
H3 H 0.371061 1.063234 0.464128 0.131 Uiso 1 1 calc R U . . .
HU H 0.465710 1.046228 0.423281 0.131 Uiso 1 1 calc R U . . .
HV H 0.406647 0.966350 0.446146 0.131 Uiso 1 1 calc R U . . .
C2 C 0.3690(4) 1.0444(3) 0.1458(2) 0.0483(10) Uani 0.7 1 d . . P E 1
H2A H 0.318269 1.073372 0.168191 0.058 Uiso 0.7 1 calc R U P E 1
C021 C 0.7616(8) 0.5046(4) 0.4700(5) 0.060(2) Uani 0.5 1 d D . P A 3
H02A H 0.684679 0.500420 0.466393 0.072 Uiso 0.5 1 calc R U P A 3
H02B H 0.797102 0.540779 0.518377 0.072 Uiso 0.5 1 calc R U P A 3
C022 C 0.8256(9) 0.0639(6) 0.1546(6) 0.0926(18) Uani 0.5 1 d D . P A 3
H02C H 0.856844 0.060631 0.111669 0.111 Uiso 0.5 1 calc R U P A 3
H02D H 0.763662 0.096588 0.149384 0.111 Uiso 0.5 1 calc R U P A 3
C3 C 0.4067(5) 1.0820(4) 0.1001(3) 0.0819(18) Uani 0.7 1 d . . P E 1
H3A H 0.457595 1.055952 0.076122 0.098 Uiso 0.7 1 calc R U P E 1
H3B H 0.383012 1.135361 0.091015 0.098 Uiso 0.7 1 calc R U P E 1
C024 C 0.7963(5) 0.4129(3) 0.4577(3) 0.0364(11) Uani 0.5 1 d D . P A 3
H02E H 0.853037 0.408841 0.498089 0.044 Uiso 0.5 1 calc R U P A 3
H02F H 0.736633 0.366978 0.452711 0.044 Uiso 0.5 1 calc R U P A 3
C026 C 0.9509(8) 0.0362(6) 0.2440(6) 0.0926(18) Uani 0.5 1 d D . P A 3
H02G H 1.019521 0.032534 0.229561 0.111 Uiso 0.5 1 calc R U P A 3
H02H H 0.963586 0.048450 0.297202 0.111 Uiso 0.5 1 calc R U P A 3
C027 C 0.8453(5) 0.4850(4) 0.3747(3) 0.0409(12) Uani 0.5 1 d D . P A 3
H02I H 0.816510 0.478153 0.322641 0.049 Uiso 0.5 1 calc R U P A 3
H02J H 0.920651 0.508927 0.385434 0.049 Uiso 0.5 1 calc R U P A 3
C029 C 0.7964(8) -0.0254(6) 0.1643(6) 0.0926(18) Uani 0.5 1 d D . P A 3
H02K H 0.732615 -0.026848 0.184830 0.111 Uiso 0.5 1 calc R U P A 3
H02L H 0.782203 -0.069807 0.117564 0.111 Uiso 0.5 1 calc R U P A 3
C02A C 0.7897(8) 0.5432(4) 0.4164(4) 0.076(3) Uani 0.5 1 d D . P A 3
H02M H 0.834405 0.600569 0.438970 0.091 Uiso 0.5 1 calc R U P A 3
H02N H 0.725659 0.554523 0.385072 0.091 Uiso 0.5 1 calc R U P A 3
C02B C 0.8848(10) -0.0442(6) 0.2131(6) 0.0926(18) Uani 0.5 1 d D . P A 3
H02O H 0.860432 -0.068333 0.251085 0.111 Uiso 0.5 1 calc R U P A 3
H02P H 0.922860 -0.088254 0.186772 0.111 Uiso 0.5 1 calc R U P A 3
C2AA C 0.4875(7) 0.9810(5) 0.1387(4) 0.0352(18) Uani 0.3 1 d . . P E -1
H2AA H 0.545798 0.951627 0.153633 0.042 Uiso 0.3 1 calc R U P E -1
C4AA C 0.5015(9) 1.0337(7) 0.0949(5) 0.050(2) Uani 0.3 1 d . . P E -1
H4AA H 0.446140 1.064938 0.078082 0.060 Uiso 0.3 1 calc R U P E -1
H4AB H 0.566671 1.040074 0.080470 0.060 Uiso 0.3 1 calc R U P E -1
C10 C 0.5509(11) 0.6646(10) 0.5009(6) 0.066(3) Uani 0.3 1 d . . P D -1
H10 H 0.606366 0.705806 0.497494 0.079 Uiso 0.3 1 calc R U P D -1
C15 C 0.4948(15) 0.6192(15) 0.4332(11) 0.066(3) Uani 0.3 1 d . . P D -1
H15A H 0.456042 0.564387 0.438190 0.079 Uiso 0.3 1 calc R U P D -1
H15B H 0.545673 0.601060 0.402744 0.079 Uiso 0.3 1 calc R U P D -1
O00Z O 0.8291(10) 0.4068(6) 0.3891(7) 0.111(6) Uani 0.5 1 d D . P A -3
C0 C 0.9111(8) 0.4706(9) 0.4251(7) 0.147(3) Uani 0.5 1 d D . P A -3
H0A H 0.922111 0.514638 0.396637 0.177 Uiso 0.5 1 calc R U P A -3
H0B H 0.976885 0.444139 0.436144 0.177 Uiso 0.5 1 calc R U P A -3
C3AA C 0.7342(7) 0.4377(8) 0.4045(8) 0.147(3) Uani 0.5 1 d D . P A -3
H3AA H 0.692931 0.393448 0.421379 0.177 Uiso 0.5 1 calc R U P A -3
H3AB H 0.690474 0.450327 0.361349 0.177 Uiso 0.5 1 calc R U P A -3
C0AA C 0.8787(7) 0.5098(9) 0.4890(7) 0.147(3) Uani 0.5 1 d D . P A -3
H0AA H 0.920620 0.568030 0.513188 0.177 Uiso 0.5 1 calc R U P A -3
H0AB H 0.884195 0.470782 0.523031 0.177 Uiso 0.5 1 calc R U P A -3
C5AA C 0.7704(10) 0.5193(10) 0.4618(9) 0.147(3) Uani 0.5 1 d D . P A -3
H5AA H 0.765184 0.572671 0.442168 0.177 Uiso 0.5 1 calc R U P A -3
H5AB H 0.729142 0.523133 0.499892 0.177 Uiso 0.5 1 calc R U P A -3
C6AA C 0.9707(6) 0.0650(5) 0.2327(6) 0.0712(13) Uani 0.5 1 d D . P A -3
H6AC H 1.035359 0.084668 0.217896 0.085 Uiso 0.5 1 calc R U P A -3
H6AD H 0.984992 0.078626 0.286033 0.085 Uiso 0.5 1 calc R U P A -3
O00Q O 0.8864(5) 0.1107(4) 0.2064(4) 0.054(2) Uani 0.5 1 d D . P A -3
C7AA C 0.7949(6) 0.0424(6) 0.1682(5) 0.0712(13) Uani 0.5 1 d D . P A -3
H7AA H 0.786447 0.030508 0.115224 0.085 Uiso 0.5 1 calc R U P A -3
H7AB H 0.728667 0.059391 0.181756 0.085 Uiso 0.5 1 calc R U P A -3
C8AA C 0.8302(6) -0.0359(5) 0.1971(6) 0.0712(13) Uani 0.5 1 d D . P A -3
H8AA H 0.811485 -0.033959 0.244372 0.085 Uiso 0.5 1 calc R U P A -3
H8AB H 0.796675 -0.092600 0.163214 0.085 Uiso 0.5 1 calc R U P A -3
C1AA C 0.9422(6) -0.0274(5) 0.2043(5) 0.0712(13) Uani 0.5 1 d D . P A -3
H1AC H 0.975368 -0.061573 0.237826 0.085 Uiso 0.5 1 calc R U P A -3
H1AD H 0.961586 -0.047155 0.157105 0.085 Uiso 0.5 1 calc R U P A -3
O1 O -0.1370(5) 0.7260(4) -0.1068(3) 0.1498(18) Uiso 0.7 1 d . . P F 4
C1BA C -0.1420(6) 0.8189(6) -0.0068(5) 0.099(3) Uani 0.7 1 d . . P G 2
H1BA H -0.094364 0.809476 0.036141 0.119 Uiso 0.7 1 calc R U P G 2
H1BB H -0.196905 0.853709 0.009300 0.119 Uiso 0.7 1 calc R U P G 2
C2BA C -0.1866(5) 0.7399(5) -0.0517(4) 0.095(2) Uani 0.7 1 d . . P G 2
H2BA H -0.178872 0.691791 -0.026057 0.113 Uiso 0.7 1 calc R U P G 2
H2BB H -0.262472 0.741362 -0.069674 0.113 Uiso 0.7 1 calc R U P G 2
C9AA C -0.1095(8) 0.8134(6) -0.1243(5) 0.113(3) Uani 0.7 1 d . . P G 2
H9AA H -0.051941 0.810930 -0.151042 0.136 Uiso 0.7 1 calc R U P G 2
H9AB H -0.171314 0.832261 -0.152514 0.136 Uiso 0.7 1 calc R U P G 2
C0BA C -0.0760(8) 0.8715(6) -0.0519(5) 0.121(3) Uani 0.7 1 d . . P G 2
H0BA H -0.096003 0.931706 -0.050346 0.145 Uiso 0.7 1 calc R U P G 2
H0BB H 0.000858 0.875734 -0.033773 0.145 Uiso 0.7 1 calc R U P G 2
O5 O -0.1938(9) 0.7505(9) -0.1513(6) 0.099(3) Uani 0.3 1 d . . P G -2
C3BA C -0.2628(19) 0.7970(15) -0.1420(13) 0.140(5) Uani 0.3 1 d . . P G -2
H3BA H -0.328568 0.762580 -0.139641 0.168 Uiso 0.3 1 calc R U P G -2
H3BB H -0.277524 0.831053 -0.179397 0.168 Uiso 0.3 1 calc R U P G -2
C4BA C -0.2038(18) 0.8598(15) -0.0642(13) 0.140(5) Uani 0.3 1 d . . P G -2
H4BA H -0.189932 0.921044 -0.069827 0.168 Uiso 0.3 1 calc R U P G -2
H4BB H -0.252405 0.860911 -0.030760 0.168 Uiso 0.3 1 calc R U P G -2
C8 C -0.1370(5) 0.7260(4) -0.1068(3) 0.1498(18) Uiso 0.3 1 d . . P . .
H8A H -0.074682 0.705299 -0.124277 0.180 Uiso 0.3 1 calc R U P G -2
H8B H -0.173743 0.677479 -0.091682 0.180 Uiso 0.3 1 calc R U P G -2
C44 C -0.098(3) 0.832(2) -0.0285(19) 0.140(5) Uani 0.3 1 d . . P G -2
H44A H -0.095566 0.822052 0.020165 0.168 Uiso 0.3 1 calc R U P G -2
H44B H -0.033962 0.870305 -0.029965 0.168 Uiso 0.3 1 calc R U P G -2
H00K H 0.3648(19) 0.5446(16) 0.2273(13) 0.027(6) Uiso 1 1 d . . . . .
H00R H 0.563(2) 0.8188(17) 0.3761(14) 0.033(7) Uiso 1 1 d . . . . .

loop_
_atom_site_aniso_label
_atom_site_aniso_U_11
_atom_site_aniso_U_22
_atom_site_aniso_U_33
_atom_site_aniso_U_23
_atom_site_aniso_U_13
_atom_site_aniso_U_12
Co1 0.01665(13) 0.02014(13) 0.01899(14) 0.00349(10) 0.00782(10) 0.00384(10)
K1 0.0332(3) 0.0276(2) 0.0275(2) 0.01003(19) 0.0115(2) 0.00501(19)
Si1 0.0400(4) 0.0228(3) 0.0231(3) 0.0078(2) 0.0107(3) 0.0047(2)
Si2 0.0239(3) 0.0416(4) 0.0198(3) 0.0081(2) 0.0087(2) 0.0161(3)
O005 0.0421(10) 0.0372(9) 0.0407(10) 0.0175(8) 0.0151(8) 0.0029(8)
O006 0.0358(9) 0.0428(10) 0.0411(10) 0.0150(8) 0.0122(8) 0.0104(8)
N1 0.0320(10) 0.0205(8) 0.0223(9) 0.0045(7) 0.0114(7) 0.0027(7)
N3 0.0173(8) 0.0287(9) 0.0234(9) 0.0044(7) 0.0063(7) 0.0059(7)
O009 0.0446(10) 0.0518(11) 0.0329(10) 0.0148(8) 0.0093(8) 0.0153(9)
N2 0.0179(8) 0.0249(9) 0.0231(9) 0.0044(7) 0.0094(7) 0.0075(6)
O00B 0.0317(9) 0.0491(11) 0.0481(11) 0.0050(9) 0.0085(8) 0.0088(8)
O00C 0.0569(12) 0.0425(10) 0.0325(9) 0.0161(8) 0.0127(8) 0.0097(9)
O00D 0.0467(11) 0.0366(10) 0.0439(10) 0.0108(8) 0.0171(8) -0.0067(8)
C7 0.0183(9) 0.0284(10) 0.0192(10) 0.0082(8) 0.0057(7) 0.0088(8)
C00F 0.0207(10) 0.0289(11) 0.0238(10) 0.0072(8) 0.0053(8) 0.0068(8)
C00G 0.0189(10) 0.0307(11) 0.0256(11) 0.0080(9) 0.0067(8) 0.0069(8)
C00H 0.0204(10) 0.0385(12) 0.0314(12) 0.0108(10) 0.0109(9) 0.0074(9)
C00I 0.0284(11) 0.0367(12) 0.0295(12) 0.0093(10) 0.0146(9) 0.0162(9)
C00J 0.0392(12) 0.0234(10) 0.0208(10) 0.0073(8) 0.0140(9) 0.0054(9)
C00K 0.0337(12) 0.0260(11) 0.0283(12) 0.0065(9) 0.0141(9) 0.0101(9)
C00L 0.0305(11) 0.0276(11) 0.0269(11) 0.0043(9) 0.0082(9) 0.0100(9)
C00M 0.0210(10) 0.0294(11) 0.0309(11) 0.0103(9) 0.0125(9) 0.0093(8)
C00N 0.0456(14) 0.0284(11) 0.0295(12) 0.0122(9) 0.0211(10) 0.0083(10)
C00O 0.0426(13) 0.0245(11) 0.0204(10) 0.0072(8) 0.0105(9) 0.0024(9)
O00P 0.184(10) 0.048(5) 0.059(4) 0.013(3) -0.027(5) 0.033(5)
C00Q 0.0361(12) 0.0289(11) 0.0240(11) 0.0050(9) 0.0063(9) -0.0036(9)
C00R 0.0174(10) 0.0331(12) 0.0447(14) 0.0059(10) 0.0079(10) 0.0042(9)
C00S 0.0319(12) 0.0301(11) 0.0343(12) 0.0107(9) 0.0189(10) 0.0118(9)
C00T 0.0214(11) 0.0321(12) 0.0369(13) 0.0037(10) 0.0122(9) 0.0031(9)
C00U 0.0241(11) 0.0275(11) 0.0354(12) 0.0026(9) 0.0103(9) 0.0029(9)
C00V 0.0217(11) 0.0337(12) 0.0454(14) 0.0098(10) 0.0130(10) 0.0095(9)
C00W 0.0381(13) 0.0371(13) 0.0336(13) 0.0126(10) 0.0090(10) -0.0047(10)
C00X 0.0440(14) 0.0322(12) 0.0370(13) 0.0162(10) 0.0107(11) 0.0117(10)
O00Y 0.121(10) 0.029(4) 0.063(6) 0.016(4) 0.068(6) 0.025(5)
C00Z 0.0444(15) 0.0371(13) 0.0398(14) 0.0144(11) 0.0203(12) 0.0082(11)
C010 0.0312(12) 0.0336(13) 0.0492(15) 0.0121(11) 0.0137(11) 0.0060(10)
C011 0.0600(17) 0.0369(13) 0.0309(13) 0.0155(10) 0.0282(12) 0.0194(12)
C1 0.0472(14) 0.0284(12) 0.0320(13) 0.0100(10) 0.0137(11) 0.0002(10)
C013 0.0417(14) 0.0358(13) 0.0483(15) 0.0140(11) 0.0263(12) 0.0055(11)
C014 0.0744(19) 0.0303(12) 0.0214(12) 0.0051(9) 0.0202(12) 0.0162(12)
C015 0.0590(16) 0.0257(11) 0.0229(11) 0.0048(9) 0.0104(11) 0.0018(11)
C016 0.0440(15) 0.0330(13) 0.0528(17) 0.0074(12) 0.0097(13) -0.0020(11)
C017 0.0706(19) 0.0327(13) 0.0308(13) 0.0057(10) 0.0171(13) 0.0111(13)
C018 0.0429(15) 0.0315(13) 0.0603(17) 0.0099(12) 0.0307(13) 0.0176(11)
C019 0.0480(16) 0.0624(18) 0.0271(13) 0.0012(12) 0.0098(11) 0.0316(14)
C01A 0.0213(12) 0.0436(15) 0.079(2) 0.0131(14) 0.0215(13) 0.0096(10)
C01B 0.0338(13) 0.0573(17) 0.0510(16) 0.0285(13) 0.0239(12) 0.0114(12)
C01C 0.0343(13) 0.0442(15) 0.0357(14) 0.0036(11) 0.0088(11) -0.0039(11)
C01D 0.0442(15) 0.0443(15) 0.0350(14) 0.0137(11) 0.0042(11) -0.0011(12)
C4 0.024(2) 0.052(3) 0.017(2) 0.0091(19) 0.0050(16) 0.0193(17)
C01F 0.0615(18) 0.0524(17) 0.0317(14) 0.0212(12) 0.0160(13) 0.0147(14)
C01G 0.0321(14) 0.0481(16) 0.093(2) 0.0181(16) 0.0389(15) 0.0194(12)
C01H 0.0714(19) 0.0392(14) 0.0276(13) 0.0114(11) 0.0113(13) 0.0124(13)
C01I 0.0589(17) 0.0365(14) 0.0416(15) 0.0187(11) 0.0245(13) 0.0084(12)
C01J 0.074(2) 0.0541(18) 0.0360(15) 0.0215(13) 0.0209(14) 0.0029(15)
C01K 0.0568(18) 0.0582(18) 0.0363(15) 0.0206(13) -0.0003(13) 0.0115(14)
C01L 0.0457(16) 0.0476(16) 0.0598(19) 0.0155(14) 0.0259(14) 0.0084(13)
C01M 0.0380(15) 0.068(2) 0.0531(18) 0.0133(15) 0.0011(13) 0.0190(14)
C01N 0.0327(15) 0.084(2) 0.0590(19) 0.0282(17) 0.0173(13) 0.0077(14)
C01O 0.0392(15) 0.0641(19) 0.0596(19) 0.0266(16) 0.0122(13) -0.0105(13)
C5 0.0236(17) 0.044(2) 0.0319(19) 0.0198(16) 0.0118(14) 0.0131(15)
C01Q 0.0455(16) 0.072(2) 0.0406(16) 0.0174(15) 0.0016(13) 0.0196(15)
C01R 0.0317(14) 0.0611(19) 0.067(2) 0.0039(16) 0.0168(14) 0.0002(13)
C01S 0.076(2) 0.0435(16) 0.0526(18) 0.0229(14) 0.0283(16) 0.0000(15)
C6 0.0618(19) 0.080(2) 0.0305(15) 0.0159(14) 0.0076(13) 0.0354(17)
C01U 0.0464(17) 0.064(2) 0.0561(19) 0.0290(16) 0.0071(14) 0.0215(14)
C01V 0.0284(13) 0.0500(17) 0.067(2) 0.0037(14) -0.0047(13) 0.0055(12)
C01W 0.0416(16) 0.0575(19) 0.093(3) 0.0427(18) 0.0299(16) 0.0098(14)
C01X 0.0460(17) 0.0517(18) 0.068(2) 0.0090(15) 0.0229(15) -0.0094(14)
C01Y 0.065(2) 0.081(3) 0.091(3) 0.059(2) 0.024(2) -0.0075(18)
C01Z 0.0407(18) 0.142(4) 0.076(3) 0.060(3) -0.0164(17) -0.039(2)
C2 0.062(3) 0.0296(19) 0.055(3) 0.0181(18) 0.011(2) -0.0012(17)
C021 0.097(6) 0.041(3) 0.087(5) 0.042(4) 0.081(5) 0.043(4)
C022 0.104(4) 0.070(3) 0.094(4) 0.028(3) -0.016(3) 0.024(3)
C3 0.120(5) 0.054(3) 0.077(4) 0.039(3) 0.017(3) -0.011(3)
C024 0.060(3) 0.026(2) 0.035(3) 0.015(2) 0.028(2) 0.011(2)
C026 0.104(4) 0.070(3) 0.094(4) 0.028(3) -0.016(3) 0.024(3)
C027 0.064(4) 0.031(3) 0.040(3) 0.018(2) 0.028(3) 0.008(2)
C029 0.104(4) 0.070(3) 0.094(4) 0.028(3) -0.016(3) 0.024(3)
C02A 0.170(9) 0.042(3) 0.056(4) 0.031(3) 0.078(5) 0.057(4)
C02B 0.104(4) 0.070(3) 0.094(4) 0.028(3) -0.016(3) 0.024(3)
C2AA 0.045(5) 0.028(4) 0.035(4) 0.012(3) 0.010(4) 0.003(3)
C4AA 0.056(6) 0.049(6) 0.051(6) 0.024(5) 0.019(5) -0.006(5)
C10 0.058(7) 0.080(8) 0.053(6) 0.003(5) -0.002(5) 0.041(6)
C15 0.058(7) 0.080(8) 0.053(6) 0.003(5) -0.002(5) 0.041(6)
O00Z 0.096(10) 0.093(9) 0.114(10) -0.048(7) 0.035(7) 0.009(7)
C0 0.067(3) 0.151(6) 0.174(7) -0.063(5) 0.023(4) 0.013(4)
C3AA 0.067(3) 0.151(6) 0.174(7) -0.063(5) 0.023(4) 0.013(4)
C0AA 0.067(3) 0.151(6) 0.174(7) -0.063(5) 0.023(4) 0.013(4)
C5AA 0.067(3) 0.151(6) 0.174(7) -0.063(5) 0.023(4) 0.013(4)
C6AA 0.057(2) 0.059(3) 0.090(3) 0.009(2) 0.003(2) 0.0217(19)
O00Q 0.058(3) 0.023(3) 0.077(5) -0.009(3) 0.032(3) 0.003(2)
C7AA 0.057(2) 0.059(3) 0.090(3) 0.009(2) 0.003(2) 0.0217(19)
C8AA 0.057(2) 0.059(3) 0.090(3) 0.009(2) 0.003(2) 0.0217(19)
C1AA 0.057(2) 0.059(3) 0.090(3) 0.009(2) 0.003(2) 0.0217(19)
C1BA 0.066(4) 0.121(7) 0.112(6) 0.018(5) 0.028(4) 0.028(4)
C2BA 0.075(4) 0.109(5) 0.091(5) -0.006(4) 0.027(4) 0.020(4)
C9AA 0.128(7) 0.114(6) 0.108(6) 0.015(5) 0.056(5) 0.040(5)
C0BA 0.136(8) 0.093(6) 0.122(8) 0.019(5) 0.016(6) -0.010(6)
O5 0.071(7) 0.131(10) 0.104(8) 0.049(7) 0.007(6) 0.032(7)
C3BA 0.139(13) 0.127(12) 0.154(14) 0.035(9) 0.011(10) 0.054(10)
C4BA 0.139(13) 0.127(12) 0.154(14) 0.035(9) 0.011(10) 0.054(10)
C44 0.139(13) 0.127(12) 0.154(14) 0.035(9) 0.011(10) 0.054(10)

loop_
_atom_type_symbol
_atom_type_description
_atom_type_scat_dispersion_real
_atom_type_scat_dispersion_imag
_atom_type_scat_source
C C 0.0033 0.0016 'International Tables Vol C Tables 4.2.6.8 and 6.1.1.4'
H H 0.0000 0.0000 'International Tables Vol C Tables 4.2.6.8 and 6.1.1.4'
Co Co 0.3494 0.9721 'International Tables Vol C Tables 4.2.6.8 and 6.1.1.4'
K K 0.2009 0.2494 'International Tables Vol C Tables 4.2.6.8 and 6.1.1.4'
N N 0.0061 0.0033 'International Tables Vol C Tables 4.2.6.8 and 6.1.1.4'
O O 0.0106 0.0060 'International Tables Vol C Tables 4.2.6.8 and 6.1.1.4'
Si Si 0.0817 0.0704 'International Tables Vol C Tables 4.2.6.8 and 6.1.1.4'

loop_
_geom_angle_atom_site_label_1
_geom_angle_atom_site_label_2
_geom_angle_atom_site_label_3
_geom_angle
_geom_angle_site_symmetry_1
_geom_angle_site_symmetry_3
_geom_angle_publ_flag
N3 Co1 N1 114.55(8) . . ?
N3 Co1 N2 111.09(8) . . ?
N2 Co1 N1 134.35(7) . . ?
O005 K1 O00B 119.14(6) . . ?
O006 K1 O005 59.73(5) . . ?
O006 K1 O00B 176.00(6) . . ?
O009 K1 O005 60.27(5) . . ?
O009 K1 O006 118.85(6) . . ?
O009 K1 O00B 61.01(6) . . ?
O00C K1 O005 119.57(6) . . ?
O00C K1 O006 61.19(5) . . ?
O00C K1 O009 179.10(6) . . ?
O00C K1 O00B 118.88(6) . . ?
O00D K1 O005 178.07(6) . . ?
O00D K1 O006 120.88(6) . . ?
O00D K1 O009 119.50(6) . . ?
O00D K1 O00B 60.11(6) . . ?
O00D K1 O00C 60.63(6) . . ?
O00P K1 O005 96.6(3) . . ?
O00P K1 O006 89.4(2) . . ?
O00P K1 O009 86.6(2) . . ?
O00P K1 O00B 94.6(2) . . ?
O00P K1 O00C 94.3(2) . . ?
O00P K1 O00D 85.3(3) . . ?
O00P K1 O00Q 6.8(3) . . ?
O00Y K1 O005 82.59(15) . . ?
O00Y K1 O006 91.9(3) . . ?
O00Y K1 O009 91.3(2) . . ?
O00Y K1 O00B 84.2(3) . . ?
O00Y K1 O00C 87.8(2) . . ?
O00Y K1 O00D 95.52(15) . . ?
O00Y K1 O00P 177.9(3) . . ?
O00Y K1 O00Z 2.3(5) . . ?
O00Y K1 O00Q 175.3(3) . . ?
O00Z K1 O005 83.5(3) . . ?
O00Z K1 O006 90.5(3) . . ?
O00Z K1 O009 93.6(3) . . ?
O00Z K1 O00B 85.5(3) . . ?
O00Z K1 O00C 85.5(3) . . ?
O00Z K1 O00D 94.6(3) . . ?
O00Z K1 O00P 179.8(4) . . ?
O00Z K1 O00Q 173.0(4) . . ?
O00Q K1 O005 98.15(14) . . ?
O00Q K1 O006 84.53(15) . . ?
O00Q K1 O009 93.08(19) . . ?
O00Q K1 O00B 99.47(15) . . ?
O00Q K1 O00C 87.82(19) . . ?
O00Q K1 O00D 83.76(14) . . ?
N1 Si1 C00X 114.73(10) . . ?
N1 Si1 C1 111.09(11) . . ?
N1 Si1 C01H 111.57(11) . . ?
C00X Si1 C1 106.99(12) . . ?
C00X Si1 C01H 104.64(13) . . ?
C01H Si1 C1 107.35(12) . . ?
N2 Si2 C019 115.56(12) . . ?
N2 Si2 C01B 111.98(11) . . ?
N2 Si2 C4 106.85(16) . . ?
N2 Si2 C15 113.3(7) . . ?
C019 Si2 C4 103.68(19) . . ?
C019 Si2 C15 109.7(6) . . ?
C01B Si2 C019 106.20(13) . . ?
C01B Si2 C4 112.40(18) . . ?
C01B Si2 C15 98.6(7) . . ?
C15 Si2 C4 13.9(7) . . ?
C01I O005 K1 113.88(14) . . ?
C01I O005 C01O 112.7(2) . . ?
C01O O005 K1 115.38(15) . . ?
C01N O006 K1 114.30(16) . . ?
C01N O006 C01U 112.5(2) . . ?
C01U O006 K1 112.23(16) . . ?
Si1 N1 Co1 120.56(9) . . ?
C00J N1 Co1 119.08(14) . . ?
C00J N1 Si1 118.90(14) . . ?
C7 N3 Co1 176.95(16) . . ?
C01F O009 K1 114.86(15) . . ?
C01Q O009 K1 114.28(17) . . ?
C01Q O009 C01F 112.8(2) . . ?
Si2 N2 Co1 121.55(9) . . ?
C00M N2 Co1 120.67(14) . . ?
C00M N2 Si2 117.76(14) . . ?
C01M O00B K1 112.87(16) . . ?
C01M O00B C01R 112.8(2) . . ?
C01R O00B K1 113.86(17) . . ?
C01J O00C K1 111.36(17) . . ?
C01K O00C K1 112.78(15) . . ?
C01K O00C C01J 112.2(2) . . ?
C01S O00D K1 116.90(16) . . ?
C01X O00D K1 117.36(16) . . ?
C01X O00D C01S 112.9(2) . . ?
N3 C7 C00F 121.45(18) . . ?
N3 C7 C00G 120.84(19) . . ?
C00F C7 C00G 117.71(18) . . ?
C7 C00F C00U 119.85(18) . . ?
C00L C00F C7 119.78(19) . . ?
C00L C00F C00U 120.3(2) . . ?
C7 C00G C00T 120.20(18) . . ?
C00H C00G C7 119.6(2) . . ?
C00H C00G C00T 120.18(19) . . ?
C00G C00H H00H 119.0 . . ?
C00I C00H C00G 122.0(2) . . ?
C00I C00H H00H 119.0 . . ?
C00H C00I H00I 120.5 . . ?
C00H C00I C00L 119.01(19) . . ?
C00L C00I H00I 120.5 . . ?
C00N C00J N1 121.2(2) . . ?
C00O C00J N1 120.20(19) . . ?
C00O C00J C00N 118.6(2) . . ?
C00S C00K C00Z 112.2(2) . . ?
C00S C00K C017 112.1(2) . . ?
C00S C00K H00K 108.0(15) . . ?
C00Z C00K H00K 107.4(15) . . ?
C017 C00K C00Z 109.5(2) . . ?
C017 C00K H00K 107.4(15) . . ?
C00F C00L H00L 119.1 . . ?
C00I C00L C00F 121.8(2) . . ?
C00I C00L H00L 119.1 . . ?
C00S C00M N2 121.08(19) . . ?
C00S C00M C00V 119.35(19) . . ?
C00V C00M N2 119.52(19) . . ?
C00J C00N C013 122.0(2) . . ?
C011 C00N C00J 119.1(2) . . ?
C011 C00N C013 118.9(2) . . ?
C00J C00O C00Q 121.78(19) . . ?
C015 C00O C00J 119.6(2) . . ?
C015 C00O C00Q 118.6(2) . . ?
C022 O00P K1 119.5(7) . . ?
C022 O00P C7AA 22.3(6) . . ?
C026 O00P K1 125.5(8) . . ?
C026 O00P C022 106.6(7) . . ?
C026 O00P C7AA 96.6(7) . . ?
C6AA O00P K1 125.9(8) . . ?
C6AA O00P C022 114.3(9) . . ?
C6AA O00P C026 24.3(7) . . ?
C6AA O00P C7AA 112.6(7) . . ?
C7AA O00P K1 114.9(6) . . ?
C00O C00Q H00Q 107.6 . . ?
C00O C00Q C00W 111.3(2) . . ?
C00O C00Q C01D 111.46(19) . . ?
C00W C00Q H00Q 107.6 . . ?
C01D C00Q H00Q 107.6 . . ?
C01D C00Q C00W 111.1(2) . . ?
C00V C00R C016 110.4(2) . . ?
C00V C00R C01V 114.4(2) . . ?
C00V C00R H00R 106.0(15) . . ?
C016 C00R C01V 109.9(2) . . ?
C016 C00R H00R 108.2(16) . . ?
C01V C00R H00R 107.7(16) . . ?
C00M C00S C00K 121.99(19) . . ?
C018 C00S C00K 119.0(2) . . ?
C018 C00S C00M 119.0(2) . . ?
C00G C00T H00T 107.6 . . ?
C00G C00T C010 111.99(19) . . ?
C00G C00T C01C 110.8(2) . . ?
C010 C00T H00T 107.6 . . ?
C01C C00T H00T 107.6 . . ?
C01C C00T C010 111.1(2) . . ?
C00F C00U H00U 107.2 . . ?
C01W C00U C00F 112.2(2) . . ?
C01W C00U H00U 107.2 . . ?
C01W C00U C01Z 110.5(3) . . ?
C01Z C00U C00F 112.3(2) . . ?
C01Z C00U H00U 107.2 . . ?
C00M C00V C00R 120.44(18) . . ?
C01A C00V C00M 119.0(2) . . ?
C01A C00V C00R 120.5(2) . . ?
C00Q C00W H00A 109.5 . . ?
C00Q C00W H00B 109.5 . . ?
C00Q C00W H00C 109.5 . . ?
H00A C00W H00B 109.5 . . ?
H00A C00W H00C 109.5 . . ?
H00B C00W H00C 109.5 . . ?
Si1 C00X H00D 109.5 . . ?
Si1 C00X H00E 109.5 . . ?
Si1 C00X H00F 109.5 . . ?
H00D C00X H00E 109.5 . . ?
H00D C00X H00F 109.5 . . ?
H00E C00X H00F 109.5 . . ?
C024 O00Y K1 129.4(4) . . ?
C024 O00Y C3AA 54.9(7) . . ?
C027 O00Y K1 120.4(4) . . ?
C027 O00Y C024 110.0(5) . . ?
C027 O00Y C3AA 78.2(8) . . ?
C0 O00Y K1 122.3(6) . . ?
C0 O00Y C024 89.9(8) . . ?
C0 O00Y C027 53.8(8) . . ?
C0 O00Y C3AA 105.9(7) . . ?
C3AA O00Y K1 130.5(7) . . ?
C00K C00Z H00G 109.5 . . ?
C00K C00Z H00J 109.5 . . ?
C00K C00Z H00M 109.5 . . ?
H00G C00Z H00J 109.5 . . ?
H00G C00Z H00M 109.5 . . ?
H00J C00Z H00M 109.5 . . ?
C00T C010 H01A 109.5 . . ?
C00T C010 H01B 109.5 . . ?
C00T C010 H01C 109.5 . . ?
H01A C010 H01B 109.5 . . ?
H01A C010 H01C 109.5 . . ?
H01B C010 H01C 109.5 . . ?
C00N C011 H011 118.9 . . ?
C014 C011 C00N 122.2(2) . . ?
C014 C011 H011 118.9 . . ?
Si1 C1 H1BC 108.8 . . ?
Si1 C1 H1BD 108.8 . . ?
Si1 C1 H1AA 106.3 . . ?
Si1 C1 H1AB 106.3 . . ?
H1BC C1 H1BD 107.7 . . ?
H1BC C1 H1AA 90.3 . . ?
H1BC C1 H1AB 16.4 . . ?
H1BD C1 H1AA 132.1 . . ?
H1BD C1 H1AB 93.8 . . ?
H1AA C1 H1AB 106.4 . . ?
C2 C1 Si1 113.9(2) . . ?
C2 C1 H1BC 108.8 . . ?
C2 C1 H1BD 108.8 . . ?
C2 C1 H1AA 25.0 . . ?
C2 C1 H1AB 122.9 . . ?
C2AA C1 Si1 124.0(4) . . ?
C2AA C1 H1BC 115.2 . . ?
C2AA C1 H1BD 25.9 . . ?
C2AA C1 H1AA 106.3 . . ?
C2AA C1 H1AB 106.3 . . ?
C2AA C1 C2 83.0(4) . . ?
C00N C013 H013 107.6 . . ?
C00N C013 C01L 112.0(2) . . ?
C00N C013 C01Y 112.3(2) . . ?
C01L C013 H013 107.6 . . ?
C01L C013 C01Y 109.6(2) . . ?
C01Y C013 H013 107.6 . . ?
C011 C014 H014 120.5 . . ?
C011 C014 C015 118.9(2) . . ?
C015 C014 H014 120.5 . . ?
C00O C015 H015 119.3 . . ?
C014 C015 C00O 121.5(2) . . ?
C014 C015 H015 119.3 . . ?
C00R C016 H01D 109.5 . . ?
C00R C016 H01E 109.5 . . ?
C00R C016 H01F 109.5 . . ?
H01D C016 H01E 109.5 . . ?
H01D C016 H01F 109.5 . . ?
H01E C016 H01F 109.5 . . ?
C00K C017 H01G 109.5 . . ?
C00K C017 H01H 109.5 . . ?
C00K C017 H01I 109.5 . . ?
H01G C017 H01H 109.5 . . ?
H01G C017 H01I 109.5 . . ?
H01H C017 H01I 109.5 . . ?
C00S C018 H018 119.3 . . ?
C01G C018 C00S 121.5(2) . . ?
C01G C018 H018 119.3 . . ?
Si2 C019 H01J 109.5 . . ?
Si2 C019 H01K 109.5 . . ?
Si2 C019 H01L 109.5 . . ?
H01J C019 H01K 109.5 . . ?
H01J C019 H01L 109.5 . . ?
H01K C019 H01L 109.5 . . ?
C00V C01A H01M 119.3 . . ?
C01G C01A C00V 121.5(2) . . ?
C01G C01A H01M 119.3 . . ?
Si2 C01B H01N 109.5 . . ?
Si2 C01B H01O 109.5 . . ?
Si2 C01B H01P 109.5 . . ?
H01N C01B H01O 109.5 . . ?
H01N C01B H01P 109.5 . . ?
H01O C01B H01P 109.5 . . ?
C00T C01C H01Q 109.5 . . ?
C00T C01C H01R 109.5 . . ?
C00T C01C H01S 109.5 . . ?
H01Q C01C H01R 109.5 . . ?
H01Q C01C H01S 109.5 . . ?
H01R C01C H01S 109.5 . . ?
C00Q C01D H01T 109.5 . . ?
C00Q C01D H01U 109.5 . . ?
C00Q C01D H01V 109.5 . . ?
H01T C01D H01U 109.5 . . ?
H01T C01D H01V 109.5 . . ?
H01U C01D H01V 109.5 . . ?
Si2 C4 H4A 108.9 . . ?
Si2 C4 H4B 108.9 . . ?
H4A C4 H4B 107.7 . . ?
C5 C4 Si2 113.2(3) . . ?
C5 C4 H4A 108.9 . . ?
C5 C4 H4B 108.9 . . ?
C10 C4 Si2 125.0(6) . . ?
C10 C4 H4A 123.9 . . ?
C10 C4 H4B 70.4 . . ?
C10 C4 C5 38.6(8) . . ?
O009 C01F H4 109.8 . . ?
O009 C01F H 109.8 . . ?
O009 C01F C01I 109.6(2) . . ?
H4 C01F H 108.2 . . ?
C01I C01F H4 109.8 . . ?
C01I C01F H 109.8 . . ?
C018 C01G C01A 119.8(2) . . ?
C018 C01G H01W 120.1 . . ?
C01A C01G H01W 120.1 . . ?
Si1 C01H H01X 109.5 . . ?
Si1 C01H H01Y 109.5 . . ?
Si1 C01H HA 109.5 . . ?
H01X C01H H01Y 109.5 . . ?
H01X C01H HA 109.5 . . ?
H01Y C01H HA 109.5 . . ?
O005 C01I C01F 108.7(2) . . ?
O005 C01I H6 110.0 . . ?
O005 C01I HB 110.0 . . ?
C01F C01I H6 110.0 . . ?
C01F C01I HB 110.0 . . ?
H6 C01I HB 108.3 . . ?
O00C C01J H7 109.8 . . ?
O00C C01J HC 109.8 . . ?
O00C C01J C01S 109.4(2) . . ?
H7 C01J HC 108.2 . . ?
C01S C01J H7 109.8 . . ?
C01S C01J HC 109.8 . . ?
O00C C01K H8 109.9 . . ?
O00C C01K HD 109.9 . . ?
O00C C01K C01U 109.1(2) . . ?
H8 C01K HD 108.3 . . ?
C01U C01K H8 109.9 . . ?
C01U C01K HD 109.9 . . ?
C013 C01L H01Z 109.5 . . ?
C013 C01L HE 109.5 . . ?
C013 C01L HF 109.5 . . ?
H01Z C01L HE 109.5 . . ?
H01Z C01L HF 109.5 . . ?
HE C01L HF 109.5 . . ?
O00B C01M H9 109.7 . . ?
O00B C01M HG 109.7 . . ?
O00B C01M C01Q 110.0(2) . . ?
H9 C01M HG 108.2 . . ?
C01Q C01M H9 109.7 . . ?
C01Q C01M HG 109.7 . . ?
O006 C01N H11 109.9 . . ?
O006 C01N HH 109.9 . . ?
O006 C01N C01O 108.7(2) . . ?
H11 C01N HH 108.3 . . ?
C01O C01N H11 109.9 . . ?
C01O C01N HH 109.9 . . ?
O005 C01O C01N 109.2(2) . . ?
O005 C01O H12 109.8 . . ?
O005 C01O HI 109.9 . . ?
C01N C01O H12 109.8 . . ?
C01N C01O HI 109.8 . . ?
H12 C01O HI 108.3 . . ?
C4 C5 H5 118.4 . . ?
C6 C5 C4 123.2(4) . . ?
C6 C5 H5 118.4 . . ?
C6 C5 C15 141.0(10) . . ?
C10 C5 C4 54.2(8) . . ?
C10 C5 H5 170.7 . . ?
C10 C5 C6 69.3(8) . . ?
C10 C5 C15 72.1(11) . . ?
C15 C5 C4 17.9(9) . . ?
C15 C5 H5 100.6 . . ?
O009 C01Q C01M 110.0(2) . . ?
O009 C01Q H13 109.7 . . ?
O009 C01Q HJ 109.7 . . ?
C01M C01Q H13 109.7 . . ?
C01M C01Q HJ 109.7 . . ?
H13 C01Q HJ 108.2 . . ?
O00B C01R H14 109.8 . . ?
O00B C01R HK 109.8 . . ?
O00B C01R C01X 109.5(2) . . ?
H14 C01R HK 108.2 . . ?
C01X C01R H14 109.8 . . ?
C01X C01R HK 109.8 . . ?
O00D C01S C01J 109.0(2) . . ?
O00D C01S H15 109.9 . . ?
O00D C01S HL 109.9 . . ?
C01J C01S H15 109.9 . . ?
C01J C01S HL 109.9 . . ?
H15 C01S HL 108.3 . . ?
C5 C6 H6BC 120.0 . . ?
C5 C6 H6BD 120.0 . . ?
C5 C6 H6AA 79.5 . . ?
C5 C6 H6AB 159.9 . . ?
H6BC C6 H6BD 120.0 . . ?
H6BC C6 H6AA 157.1 . . ?
H6BC C6 H6AB 42.6 . . ?
H6BD C6 H6AA 42.4 . . ?
H6BD C6 H6AB 78.3 . . ?
H6AA C6 H6AB 120.0 . . ?
C10 C6 C5 40.9(7) . . ?
C10 C6 H6BC 79.3 . . ?
C10 C6 H6BD 160.4 . . ?
C10 C6 H6AA 120.0 . . ?
C10 C6 H6AB 120.0 . . ?
O006 C01U C01K 109.5(2) . . ?
O006 C01U H16 109.8 . . ?
O006 C01U HM 109.8 . . ?
C01K C01U H16 109.8 . . ?
C01K C01U HM 109.8 . . ?
H16 C01U HM 108.2 . . ?
C00R C01V H01 109.5 . . ?
C00R C01V HN 109.5 . . ?
C00R C01V HO 109.5 . . ?
H01 C01V HN 109.5 . . ?
H01 C01V HO 109.5 . . ?
HN C01V HO 109.5 . . ?
C00U C01W H1 109.5 . . ?
C00U C01W HP 109.5 . . ?
C00U C01W HQ 109.5 . . ?
H1 C01W HP 109.5 . . ?
H1 C01W HQ 109.5 . . ?
HP C01W HQ 109.5 . . ?
O00D C01X C01R 109.1(2) . . ?
O00D C01X H17 109.9 . . ?
O00D C01X HR 109.9 . . ?
C01R C01X H17 109.9 . . ?
C01R C01X HR 109.9 . . ?
H17 C01X HR 108.3 . . ?
C013 C01Y H2 109.5 . . ?
C013 C01Y HS 109.5 . . ?
C013 C01Y HT 109.5 . . ?
H2 C01Y HS 109.5 . . ?
H2 C01Y HT 109.5 . . ?
HS C01Y HT 109.5 . . ?
C00U C01Z H3 109.5 . . ?
C00U C01Z HU 109.5 . . ?
C00U C01Z HV 109.5 . . ?
H3 C01Z HU 109.5 . . ?
H3 C01Z HV 109.5 . . ?
HU C01Z HV 109.5 . . ?
C1 C2 H2A 116.3 . . ?
C1 C2 C2AA 47.8(3) . . ?
C3 C2 C1 127.3(5) . . ?
C3 C2 H2A 116.3 . . ?
C3 C2 C2AA 81.6(5) . . ?
C2AA C2 H2A 157.3 . . ?
H02A C021 H02B 108.6 . . ?
C024 C021 H02A 110.4 . . ?
C024 C021 H02B 110.4 . . ?
C02A C021 H02A 110.4 . . ?
C02A C021 H02B 110.4 . . ?
C02A C021 C024 106.8(4) . . ?
C02A C021 C3AA 73.6(8) . . ?
C02A C021 C0AA 79.3(8) . . ?
C3AA C021 H02A 83.9 . . ?
C3AA C021 H02B 163.5 . . ?
C3AA C021 C024 54.0(7) . . ?
C3AA C021 C0AA 102.8(6) . . ?
C0AA C021 H02A 169.7 . . ?
C0AA C021 H02B 63.4 . . ?
C0AA C021 C024 68.8(6) . . ?
O00P C022 H02C 111.1 . . ?
O00P C022 H02D 111.1 . . ?
O00P C022 C029 103.4(8) . . ?
O00P C022 C8AA 82.3(6) . . ?
H02C C022 H02D 109.0 . . ?
C029 C022 H02C 111.1 . . ?
C029 C022 H02D 111.1 . . ?
C029 C022 C8AA 21.3(4) . . ?
O00Q C022 O00P 9.9(6) . . ?
O00Q C022 H02C 108.7 . . ?
O00Q C022 H02D 103.8 . . ?
O00Q C022 C029 112.8(8) . . ?
O00Q C022 C8AA 91.9(7) . . ?
C7AA C022 O00P 98.1(16) . . ?
C7AA C022 H02C 143.0 . . ?
C7AA C022 H02D 79.3 . . ?
C7AA C022 C029 37.3(12) . . ?
C7AA C022 O00Q 103.7(17) . . ?
C7AA C022 C8AA 43.5(12) . . ?
C8AA C022 H02C 117.1 . . ?
C8AA C022 H02D 122.8 . . ?
C2 C3 H3A 120.0 . . ?
C2 C3 H3B 120.0 . . ?
C2 C3 C4AA 99.1(5) . . ?
H3A C3 H3B 120.0 . . ?
C4AA C3 H3A 25.5 . . ?
C4AA C3 H3B 138.2 . . ?
O00Y C024 C021 104.3(4) . . ?
O00Y C024 H02E 110.9 . . ?
O00Y C024 H02F 110.9 . . ?
O00Y C024 O00Z 4.1(9) . . ?
O00Y C024 C0 43.7(5) . . ?
O00Y C024 C0AA 87.5(6) . . ?
O00Y C024 C5AA 95.2(7) . . ?
C021 C024 H02E 110.9 . . ?
C021 C024 H02F 110.9 . . ?
C021 C024 C0 83.3(5) . . ?
C021 C024 C0AA 55.0(6) . . ?
C021 C024 C5AA 9.6(7) . . ?
H02E C024 H02F 108.9 . . ?
O00Z C024 C021 100.7(6) . . ?
O00Z C024 H02E 114.4 . . ?
O00Z C024 H02F 110.9 . . ?
O00Z C024 C0 44.1(5) . . ?
O00Z C024 C0AA 86.8(6) . . ?
O00Z C024 C5AA 91.7(8) . . ?
C0 C024 H02E 83.8 . . ?
C0 C024 H02F 154.5 . . ?
C3AA C024 O00Y 64.9(7) . . ?
C3AA C024 C021 59.4(6) . . ?
C3AA C024 H02E 165.6 . . ?
C3AA C024 H02F 85.2 . . ?
C3AA C024 O00Z 60.9(7) . . ?
C3AA C024 C0 84.4(7) . . ?
C3AA C024 C0AA 96.6(8) . . ?
C3AA C024 C5AA 56.3(6) . . ?
C0AA C024 H02E 69.2 . . ?
C0AA C024 H02F 160.1 . . ?
C0AA C024 C0 44.8(4) . . ?
C0AA C024 C5AA 50.2(5) . . ?
C5AA C024 H02E 112.3 . . ?
C5AA C024 H02F 118.0 . . ?
C5AA C024 C0 74.3(7) . . ?
O00P C026 H02G 110.0 . . ?
O00P C026 H02H 110.0 . . ?
O00P C026 O00Q 6.1(5) . . ?
O00P C026 C8AA 86.3(7) . . ?
H02G C026 H02H 108.4 . . ?
C02B C026 O00P 108.5(8) . . ?
C02B C026 H02G 110.0 . . ?
C02B C026 H02H 110.0 . . ?
C02B C026 O00Q 103.4(7) . . ?
C02B C026 C8AA 22.8(4) . . ?
C6AA C026 O00P 52.9(12) . . ?
C6AA C026 H02G 58.5 . . ?
C6AA C026 H02H 114.4 . . ?
C6AA C026 C02B 136(2) . . ?
C6AA C026 O00Q 54.2(12) . . ?
C6AA C026 C8AA 124.3(17) . . ?
C6AA C026 C1AA 109(2) . . ?
O00Q C026 H02G 109.5 . . ?
O00Q C026 H02H 115.5 . . ?
O00Q C026 C8AA 81.6(5) . . ?
C8AA C026 H02G 124.8 . . ?
C8AA C026 H02H 114.6 . . ?
C1AA C026 O00P 116.4(10) . . ?
C1AA C026 H02G 74.2 . . ?
C1AA C026 H02H 129.3 . . ?
C1AA C026 C02B 36.4(7) . . ?
C1AA C026 O00Q 110.3(9) . . ?
C1AA C026 C8AA 52.1(6) . . ?
O00Y C027 H02I 110.2 . . ?
O00Y C027 H02J 110.2 . . ?
O00Y C027 C02A 107.3(5) . . ?
O00Y C027 C3AA 52.7(6) . . ?
H02I C027 H02J 108.5 . . ?
C02A C027 H02I 110.2 . . ?
C02A C027 H02J 110.2 . . ?
C02A C027 C3AA 61.4(5) . . ?
O00Z C027 O00Y 3.0(11) . . ?
O00Z C027 H02I 107.8 . . ?
O00Z C027 H02J 113.0 . . ?
O00Z C027 C02A 107.0(6) . . ?
O00Z C027 C3AA 50.9(6) . . ?
C0 C027 O00Y 61.1(8) . . ?
C0 C027 H02I 151.3 . . ?
C0 C027 H02J 57.0 . . ?
C0 C027 C02A 98.4(7) . . ?
C0 C027 O00Z 64.1(8) . . ?
C0 C027 C3AA 93.1(8) . . ?
C3AA C027 H02I 102.4 . . ?
C3AA C027 H02J 148.8 . . ?
C022 C029 H02K 110.5 . . ?
C022 C029 H02L 110.5 . . ?
C022 C029 C1AA 88.1(7) . . ?
H02K C029 H02L 108.7 . . ?
C02B C029 C022 106.3(8) . . ?
C02B C029 H02K 110.5 . . ?
C02B C029 H02L 110.5 . . ?
C02B C029 C1AA 23.7(6) . . ?
C7AA C029 C022 21.5(8) . . ?
C7AA C029 H02K 89.2 . . ?
C7AA C029 H02L 122.8 . . ?
C7AA C029 C02B 112.9(9) . . ?
C7AA C029 C1AA 100.8(8) . . ?
C8AA C029 C022 114.0(12) . . ?
C8AA C029 H02K 92.6 . . ?
C8AA C029 H02L 119.0 . . ?
C8AA C029 C02B 17.9(11) . . ?
C8AA C029 C7AA 113.7(13) . . ?
C8AA C029 C1AA 40.9(10) . . ?
C1AA C029 H02K 132.6 . . ?
C1AA C029 H02L 104.3 . . ?
C021 C02A C027 109.3(5) . . ?
C021 C02A H02M 109.8 . . ?
C021 C02A H02N 109.8 . . ?
C021 C02A C0 83.9(6) . . ?
C021 C02A C3AA 53.8(7) . . ?
C021 C02A C0AA 52.6(6) . . ?
C027 C02A H02M 109.8 . . ?
C027 C02A H02N 109.8 . . ?
C027 C02A C0 37.7(5) . . ?
C027 C02A C3AA 71.1(5) . . ?
C027 C02A C0AA 80.0(5) . . ?
H02M C02A H02N 108.3 . . ?
C0 C02A H02M 94.2 . . ?
C0 C02A H02N 146.7 . . ?
C3AA C02A H02M 160.3 . . ?
C3AA C02A H02N 89.2 . . ?
C3AA C02A C0 74.5(5) . . ?
C3AA C02A C0AA 80.1(7) . . ?
C0AA C02A H02M 80.7 . . ?
C0AA C02A H02N 162.4 . . ?
C0AA C02A C0 42.6(4) . . ?
C5AA C02A C021 5.5(9) . . ?
C5AA C02A C027 113.2(9) . . ?
C5AA C02A H02M 104.5 . . ?
C5AA C02A H02N 111.1 . . ?
C5AA C02A C0 85.5(9) . . ?
C5AA C02A C3AA 59.3(8) . . ?
C5AA C02A C0AA 51.3(9) . . ?
C026 C02B C029 107.1(7) . . ?
C026 C02B H02O 110.3 . . ?
C026 C02B H02P 110.3 . . ?
C026 C02B C6AA 12.9(7) . . ?
C029 C02B H02O 110.3 . . ?
C029 C02B H02P 110.3 . . ?
C029 C02B C6AA 98.8(7) . . ?
H02O C02B H02P 108.5 . . ?
C6AA C02B H02O 123.0 . . ?
C6AA C02B H02P 105.3 . . ?
C8AA C02B C026 110.9(12) . . ?
C8AA C02B C029 18.1(11) . . ?
C8AA C02B H02O 92.8 . . ?
C8AA C02B H02P 122.3 . . ?
C8AA C02B C6AA 106.0(11) . . ?
C8AA C02B C1AA 129.0(18) . . ?
C1AA C02B C026 51.3(9) . . ?
C1AA C02B C029 112.3(14) . . ?
C1AA C02B H02O 137.1 . . ?
C1AA C02B H02P 60.6 . . ?
C1AA C02B C6AA 44.6(7) . . ?
C1 C2AA C2 49.2(3) . . ?
C1 C2AA H2AA 115.9 . . ?
C2 C2AA H2AA 158.5 . . ?
C4AA C2AA C1 128.2(8) . . ?
C4AA C2AA C2 80.8(7) . . ?
C4AA C2AA H2AA 115.9 . . ?
C3 C4AA H4AA 24.8 . . ?
C3 C4AA H4AB 139.4 . . ?
C2AA C4AA C3 98.5(7) . . ?
C2AA C4AA H4AA 120.0 . . ?
C2AA C4AA H4AB 120.0 . . ?
H4AA C4AA H4AB 120.0 . . ?
C4 C10 C6 156.3(16) . . ?
C4 C10 H10 92.4 . . ?
C4 C10 C15 18.9(11) . . ?
C5 C10 C4 87.2(11) . . ?
C5 C10 C6 69.9(11) . . ?
C5 C10 H10 172.3 . . ?
C5 C10 C15 68.3(13) . . ?
C6 C10 H10 111.1 . . ?
C6 C10 C15 137.7(19) . . ?
C15 C10 H10 111.1 . . ?
Si2 C15 H15A 108.1 . . ?
Si2 C15 H15B 108.1 . . ?
C5 C15 Si2 123.2(13) . . ?
C5 C15 C10 39.6(9) . . ?
C5 C15 H15A 69.2 . . ?
C5 C15 H15B 127.3 . . ?
C10 C15 Si2 116.9(15) . . ?
C10 C15 H15A 108.1 . . ?
C10 C15 H15B 108.1 . . ?
H15A C15 H15B 107.3 . . ?
C024 O00Z K1 124.7(7) . . ?
C027 O00Z K1 122.8(7) . . ?
C027 O00Z C024 112.4(6) . . ?
C027 O00Z C0 55.5(8) . . ?
C027 O00Z C3AA 83.1(10) . . ?
C0 O00Z K1 119.8(7) . . ?
C0 O00Z C024 87.8(9) . . ?
C0 O00Z C3AA 108.5(8) . . ?
C3AA O00Z K1 131.6(8) . . ?
C3AA O00Z C024 55.1(8) . . ?
O00Y C0 C024 46.3(5) . . ?
O00Y C0 C02A 82.1(7) . . ?
O00Y C0 O00Z 4.7(10) . . ?
O00Y C0 H0A 115.4 . . ?
O00Y C0 H0B 107.2 . . ?
O00Y C0 C0AA 102.8(9) . . ?
C024 C0 C02A 72.0(4) . . ?
C024 C0 H0A 139.2 . . ?
C024 C0 H0B 111.4 . . ?
C027 C0 O00Y 65.1(7) . . ?
C027 C0 C024 89.4(6) . . ?
C027 C0 C02A 44.0(5) . . ?
C027 C0 O00Z 60.4(8) . . ?
C027 C0 H0A 53.8 . . ?
C027 C0 H0B 143.3 . . ?
C027 C0 C0AA 105.6(9) . . ?
C02A C0 H0A 69.0 . . ?
C02A C0 H0B 169.9 . . ?
O00Z C0 C024 48.2(6) . . ?
O00Z C0 C02A 78.4(8) . . ?
O00Z C0 H0A 111.1 . . ?
O00Z C0 H0B 111.1 . . ?
O00Z C0 C0AA 103.3(9) . . ?
H0A C0 H0B 109.1 . . ?
C0AA C0 C024 57.8(7) . . ?
C0AA C0 C02A 62.1(7) . . ?
C0AA C0 H0A 111.1 . . ?
C0AA C0 H0B 111.1 . . ?
O00Y C3AA C027 49.1(4) . . ?
O00Y C3AA C02A 91.5(7) . . ?
O00Y C3AA H3AA 107.8 . . ?
O00Y C3AA H3AB 114.6 . . ?
C021 C3AA O00Y 106.0(8) . . ?
C021 C3AA C027 89.5(7) . . ?
C021 C3AA C02A 52.6(5) . . ?
C021 C3AA O00Z 107.4(9) . . ?
C021 C3AA H3AA 98.3 . . ?
C021 C3AA H3AB 119.5 . . ?
C021 C3AA C5AA 13.0(10) . . ?
C024 C3AA O00Y 60.2(6) . . ?
C024 C3AA C021 66.6(7) . . ?
C024 C3AA C027 93.0(6) . . ?
C024 C3AA C02A 100.8(7) . . ?
C024 C3AA O00Z 63.9(8) . . ?
C024 C3AA H3AA 70.7 . . ?
C024 C3AA H3AB 173.6 . . ?
C024 C3AA C5AA 74.7(10) . . ?
C027 C3AA H3AA 156.9 . . ?
C027 C3AA H3AB 85.4 . . ?
C02A C3AA C027 47.5(5) . . ?
C02A C3AA H3AA 149.3 . . ?
C02A C3AA H3AB 82.7 . . ?
O00Z C3AA O00Y 3.9(9) . . ?
O00Z C3AA C027 46.0(6) . . ?
O00Z C3AA C02A 89.6(8) . . ?
O00Z C3AA H3AA 111.0 . . ?
O00Z C3AA H3AB 111.0 . . ?
O00Z C3AA C5AA 103.9(8) . . ?
H3AA C3AA H3AB 109.0 . . ?
C5AA C3AA O00Y 103.4(8) . . ?
C5AA C3AA C027 78.7(9) . . ?
C5AA C3AA C02A 39.7(9) . . ?
C5AA C3AA H3AA 111.0 . . ?
C5AA C3AA H3AB 111.0 . . ?
C021 C0AA C024 56.2(5) . . ?
C021 C0AA C02A 48.2(5) . . ?
C021 C0AA H0AA 118.8 . . ?
C021 C0AA H0AB 98.6 . . ?
C024 C0AA C02A 82.5(5) . . ?
C024 C0AA H0AA 171.2 . . ?
C024 C0AA H0AB 66.4 . . ?
C02A C0AA H0AA 99.1 . . ?
C02A C0AA H0AB 144.8 . . ?
C0 C0AA C021 106.8(9) . . ?
C0 C0AA C024 77.4(7) . . ?
C0 C0AA C02A 75.3(9) . . ?
C0 C0AA H0AA 111.4 . . ?
C0 C0AA H0AB 111.4 . . ?
C0 C0AA C5AA 102.0(11) . . ?
H0AA C0AA H0AB 109.2 . . ?
C5AA C0AA C021 12.8(10) . . ?
C5AA C0AA C024 65.1(8) . . ?
C5AA C0AA C02A 36.2(9) . . ?
C5AA C0AA H0AA 111.4 . . ?
C5AA C0AA H0AB 111.4 . . ?
C024 C5AA H5AA 152.9 . . ?
C024 C5AA H5AB 96.7 . . ?
C02A C5AA C024 111.8(9) . . ?
C02A C5AA C3AA 81.0(12) . . ?
C02A C5AA C0AA 92.5(13) . . ?
C02A C5AA H5AA 41.2 . . ?
C02A C5AA H5AB 149.0 . . ?
C3AA C5AA C024 49.0(8) . . ?
C3AA C5AA H5AA 111.2 . . ?
C3AA C5AA H5AB 111.2 . . ?
C0AA C5AA C024 64.7(9) . . ?
C0AA C5AA C3AA 102.8(9) . . ?
C0AA C5AA H5AA 111.2 . . ?
C0AA C5AA H5AB 111.2 . . ?
H5AA C5AA H5AB 109.1 . . ?
O00P C6AA C02B 95.0(8) . . ?
O00P C6AA H6AC 113.9 . . ?
O00P C6AA H6AD 102.0 . . ?
O00P C6AA O00Q 7.8(7) . . ?
O00P C6AA C1AA 112.5(8) . . ?
C026 C6AA O00P 102.9(17) . . ?
C026 C6AA C02B 31.5(14) . . ?
C026 C6AA H6AC 142.8 . . ?
C026 C6AA H6AD 67.3 . . ?
C026 C6AA O00Q 106.0(16) . . ?
C026 C6AA C1AA 47.0(16) . . ?
C02B C6AA H6AC 134.2 . . ?
C02B C6AA H6AD 98.8 . . ?
H6AC C6AA H6AD 108.3 . . ?
O00Q C6AA C02B 94.0(6) . . ?
O00Q C6AA H6AC 109.8 . . ?
O00Q C6AA H6AD 109.9 . . ?
C1AA C6AA C02B 24.5(5) . . ?
C1AA C6AA H6AC 109.9 . . ?
C1AA C6AA H6AD 109.9 . . ?
C1AA C6AA O00Q 109.2(6) . . ?
C022 O00Q K1 132.2(7) . . ?
C022 O00Q C026 102.8(6) . . ?
C022 O00Q C6AA 111.8(7) . . ?
C022 O00Q C7AA 24.4(7) . . ?
C026 O00Q K1 113.0(6) . . ?
C6AA O00Q K1 112.6(5) . . ?
C6AA O00Q C026 19.9(6) . . ?
C6AA O00Q C7AA 107.4(6) . . ?
C7AA O00Q K1 121.5(5) . . ?
C7AA O00Q C026 92.0(6) . . ?
O00P C7AA H7AA 118.6 . . ?
O00P C7AA H7AB 113.9 . . ?
C022 C7AA O00P 59.6(13) . . ?
C022 C7AA C029 121.2(19) . . ?
C022 C7AA O00Q 52.0(12) . . ?
C022 C7AA H7AA 59.9 . . ?
C022 C7AA H7AB 127.3 . . ?
C022 C7AA C8AA 119.9(16) . . ?
C029 C7AA O00P 114.2(8) . . ?
C029 C7AA O00Q 123.2(8) . . ?
C029 C7AA H7AA 88.7 . . ?
C029 C7AA H7AB 109.1 . . ?
C029 C7AA C8AA 27.3(6) . . ?
O00Q C7AA O00P 10.2(6) . . ?
O00Q C7AA H7AA 111.9 . . ?
O00Q C7AA H7AB 111.9 . . ?
O00Q C7AA C8AA 99.5(6) . . ?
H7AA C7AA H7AB 109.6 . . ?
C8AA C7AA O00P 89.7(6) . . ?
C8AA C7AA H7AA 111.9 . . ?
C8AA C7AA H7AB 111.9 . . ?
C022 C8AA H8AA 122.0 . . ?
C022 C8AA H8AB 113.7 . . ?
C026 C8AA C022 75.8(5) . . ?
C026 C8AA H8AA 88.7 . . ?
C026 C8AA H8AB 147.8 . . ?
C029 C8AA C022 44.7(9) . . ?
C029 C8AA C026 119.6(11) . . ?
C029 C8AA C7AA 39.0(9) . . ?
C029 C8AA H8AA 126.8 . . ?
C029 C8AA H8AB 71.7 . . ?
C029 C8AA C1AA 118.7(15) . . ?
C02B C8AA C022 114.7(13) . . ?
C02B C8AA C026 46.3(9) . . ?
C02B C8AA C029 144(2) . . ?
C02B C8AA C7AA 129.6(13) . . ?
C02B C8AA H8AA 88.6 . . ?
C02B C8AA H8AB 105.7 . . ?
C02B C8AA C1AA 26.9(11) . . ?
C7AA C8AA C022 16.6(5) . . ?
C7AA C8AA C026 86.6(5) . . ?
C7AA C8AA H8AA 110.6 . . ?
C7AA C8AA H8AB 110.6 . . ?
H8AA C8AA H8AB 108.8 . . ?
C1AA C8AA C022 89.4(7) . . ?
C1AA C8AA C026 37.2(5) . . ?
C1AA C8AA C7AA 105.5(7) . . ?
C1AA C8AA H8AA 110.6 . . ?
C1AA C8AA H8AB 110.6 . . ?
C026 C1AA C029 94.9(7) . . ?
C026 C1AA C6AA 23.6(9) . . ?
C026 C1AA C8AA 90.7(9) . . ?
C026 C1AA H1AC 97.0 . . ?
C026 C1AA H1AD 135.0 . . ?
C029 C1AA H1AC 130.3 . . ?
C029 C1AA H1AD 94.9 . . ?
C02B C1AA C026 92.3(12) . . ?
C02B C1AA C029 44.0(9) . . ?
C02B C1AA C6AA 110.9(11) . . ?
C02B C1AA C8AA 24.1(8) . . ?
C02B C1AA H1AC 87.3 . . ?
C02B C1AA H1AD 123.9 . . ?
C6AA C1AA C029 98.0(6) . . ?
C6AA C1AA C8AA 101.8(6) . . ?
C6AA C1AA H1AC 111.4 . . ?
C6AA C1AA H1AD 111.4 . . ?
C8AA C1AA C029 20.4(5) . . ?
C8AA C1AA H1AC 111.4 . . ?
C8AA C1AA H1AD 111.4 . . ?
H1AC C1AA H1AD 109.3 . . ?
H1BA C1BA H1BB 108.5 . . ?
C2BA C1BA H1BA 110.3 . . ?
C2BA C1BA H1BB 110.3 . . ?
C2BA C1BA C0BA 107.2(7) . . ?
C2BA C1BA C4BA 85.2(10) . . ?
C0BA C1BA H1BA 110.3 . . ?
C0BA C1BA H1BB 110.3 . . ?
C4BA C1BA H1BA 164.5 . . ?
C4BA C1BA H1BB 65.5 . . ?
C4BA C1BA C0BA 61.8(10) . . ?
C44 C1BA H1BA 98.6 . . ?
C44 C1BA H1BB 128.4 . . ?
C44 C1BA C2BA 100(3) . . ?
C44 C1BA C0BA 18(2) . . ?
C44 C1BA C4BA 77(3) . . ?
C1BA C2BA H2BA 110.3 . . ?
C1BA C2BA H2BB 110.3 . . ?
C1BA C2BA C4BA 51.3(8) . . ?
C1BA C2BA C44 28.4(12) . . ?
H2BA C2BA H2BB 108.5 . . ?
C4BA C2BA H2BA 157.4 . . ?
C4BA C2BA H2BB 72.5 . . ?
C44 C2BA H2BA 121.6 . . ?
C44 C2BA H2BB 122.2 . . ?
C44 C2BA C4BA 50.0(12) . . ?
H9AA C9AA H9AB 109.4 . . ?
C0BA C9AA H9AA 111.6 . . ?
C0BA C9AA H9AB 111.6 . . ?
C0BA C9AA C3BA 104.8(9) . . ?
C0BA C9AA C4BA 55.4(8) . . ?
C0BA C9AA C44 29.7(11) . . ?
O5 C9AA H9AA 117.2 . . ?
O5 C9AA H9AB 64.7 . . ?
O5 C9AA C0BA 129.1(9) . . ?
O5 C9AA C3BA 38.0(8) . . ?
O5 C9AA C4BA 80.0(10) . . ?
O5 C9AA C44 103.3(14) . . ?
C3BA C9AA H9AA 140.3 . . ?
C3BA C9AA H9AB 39.5 . . ?
C4BA C9AA H9AA 160.7 . . ?
C4BA C9AA H9AB 68.4 . . ?
C4BA C9AA C3BA 49.4(9) . . ?
C44 C9AA H9AA 127.4 . . ?
C44 C9AA H9AB 117.8 . . ?
C44 C9AA C3BA 92.2(13) . . ?
C44 C9AA C4BA 49.5(11) . . ?
C1BA C0BA H0BA 111.6 . . ?
C1BA C0BA H0BB 111.6 . . ?
C9AA C0BA C1BA 100.7(7) . . ?
C9AA C0BA H0BA 111.6 . . ?
C9AA C0BA H0BB 111.6 . . ?
C9AA C0BA C4BA 77.0(10) . . ?
H0BA C0BA H0BB 109.4 . . ?
C4BA C0BA C1BA 56.2(9) . . ?
C4BA C0BA H0BA 74.6 . . ?
C4BA C0BA H0BB 167.1 . . ?
C44 C0BA C1BA 17(2) . . ?
C44 C0BA C9AA 96(3) . . ?
C44 C0BA H0BA 127.6 . . ?
C44 C0BA H0BB 99.0 . . ?
C44 C0BA C4BA 70(2) . . ?
C3BA O5 C9AA 98.8(16) . . ?
C9AA C3BA H3BA 149.2 . . ?
C9AA C3BA H3BB 98.8 . . ?
O5 C3BA C9AA 43.2(10) . . ?
O5 C3BA H3BA 112.2 . . ?
O5 C3BA H3BB 112.2 . . ?
O5 C3BA C4BA 97.7(17) . . ?
H3BA C3BA H3BB 109.8 . . ?
C4BA C3BA C9AA 64.6(12) . . ?
C4BA C3BA H3BA 112.2 . . ?
C4BA C3BA H3BB 112.2 . . ?
C1BA C4BA C2BA 43.5(7) . . ?
C1BA C4BA C9AA 86.3(10) . . ?
C1BA C4BA C0BA 62.1(9) . . ?
C1BA C4BA C3BA 119.9(16) . . ?
C1BA C4BA H4BA 126.7 . . ?
C1BA C4BA H4BB 78.9 . . ?
C1BA C4BA C44 30.5(14) . . ?
C2BA C4BA H4BA 163.1 . . ?
C2BA C4BA H4BB 85.4 . . ?
C9AA C4BA C2BA 73.2(8) . . ?
C9AA C4BA H4BA 93.9 . . ?
C9AA C4BA H4BB 158.5 . . ?
C0BA C4BA C2BA 83.8(9) . . ?
C0BA C4BA C9AA 47.7(8) . . ?
C0BA C4BA H4BA 79.3 . . ?
C0BA C4BA H4BB 132.8 . . ?
C3BA C4BA C2BA 76.9(12) . . ?
C3BA C4BA C9AA 65.9(12) . . ?
C3BA C4BA C0BA 113.6(17) . . ?
C3BA C4BA H4BA 108.3 . . ?
C3BA C4BA H4BB 108.3 . . ?
H4BA C4BA H4BB 107.4 . . ?
C44 C4BA C2BA 56.1(15) . . ?
C44 C4BA C9AA 60.9(16) . . ?
C44 C4BA C0BA 32.5(14) . . ?
C44 C4BA C3BA 116(2) . . ?
C44 C4BA H4BA 108.3 . . ?
C44 C4BA H4BB 108.3 . . ?
C1BA C44 C2BA 52(2) . . ?
C1BA C44 C9AA 128(4) . . ?
C1BA C44 C0BA 145(4) . . ?
C1BA C44 C4BA 73(3) . . ?
C1BA C44 H44A 45.3 . . ?
C1BA C44 H44B 150.1 . . ?
C2BA C44 C9AA 83.2(16) . . ?
C2BA C44 H44A 81.4 . . ?
C2BA C44 H44B 156.5 . . ?
C9AA C44 H44A 161.8 . . ?
C9AA C44 H44B 79.9 . . ?
C0BA C44 C2BA 135(3) . . ?
C0BA C44 C9AA 54(2) . . ?
C0BA C44 C4BA 78(2) . . ?
C0BA C44 H44A 143.2 . . ?
C0BA C44 H44B 38.8 . . ?
C4BA C44 C2BA 73.9(18) . . ?
C4BA C44 C9AA 69.6(17) . . ?
C4BA C44 H44A 114.6 . . ?
C4BA C44 H44B 114.6 . . ?
H44A C44 H44B 111.7 . . ?

loop_
_geom_bond_atom_site_label_1
_geom_bond_atom_site_label_2
_geom_bond_distance
_geom_bond_site_symmetry_2
_geom_bond_publ_flag
Co1 N1 1.9378(18) . ?
Co1 N3 1.7555(16) . ?
Co1 N2 1.9230(18) . ?
K1 O005 2.8079(17) . ?
K1 O006 2.8065(18) . ?
K1 O009 2.7982(18) . ?
K1 O00B 2.8211(19) . ?
K1 O00C 2.7940(18) . ?
K1 O00D 2.7642(17) . ?
K1 O00P 2.697(9) . ?
K1 O00Y 2.648(6) . ?
K1 O00Z 2.681(8) . ?
K1 O00Q 2.701(5) . ?
Si1 N1 1.7223(19) . ?
Si1 C00X 1.869(3) . ?
Si1 C1 1.897(2) . ?
Si1 C01H 1.871(3) . ?
Si2 N2 1.7227(18) . ?
Si2 C019 1.868(3) . ?
Si2 C01B 1.863(3) . ?
Si2 C4 1.921(6) . ?
Si2 C15 1.88(2) . ?
O005 C01I 1.411(3) . ?
O005 C01O 1.414(3) . ?
O006 C01N 1.410(3) . ?
O006 C01U 1.418(3) . ?
N1 C00J 1.426(3) . ?
N3 C7 1.340(2) . ?
O009 C01F 1.431(3) . ?
O009 C01Q 1.406(3) . ?
N2 C00M 1.423(2) . ?
O00B C01M 1.418(4) . ?
O00B C01R 1.428(3) . ?
O00C C01J 1.419(3) . ?
O00C C01K 1.417(3) . ?
O00D C01S 1.416(4) . ?
O00D C01X 1.405(4) . ?
C7 C00F 1.436(3) . ?
C7 C00G 1.438(3) . ?
C00F C00L 1.389(3) . ?
C00F C00U 1.517(3) . ?
C00G C00H 1.390(3) . ?
C00G C00T 1.517(3) . ?
C00H H00H 0.9500 . ?
C00H C00I 1.386(3) . ?
C00I H00I 0.9500 . ?
C00I C00L 1.386(3) . ?
C00J C00N 1.419(3) . ?
C00J C00O 1.414(3) . ?
C00K C00S 1.507(3) . ?
C00K C00Z 1.533(3) . ?
C00K C017 1.530(3) . ?
C00K H00K 0.94(2) . ?
C00L H00L 0.9500 . ?
C00M C00S 1.412(3) . ?
C00M C00V 1.420(3) . ?
C00N C011 1.397(3) . ?
C00N C013 1.513(4) . ?
C00O C00Q 1.524(3) . ?
C00O C015 1.399(3) . ?
O00P C022 1.436(11) . ?
O00P C026 1.426(10) . ?
O00P C6AA 1.166(12) . ?
O00P C7AA 1.649(14) . ?
C00Q H00Q 1.0000 . ?
C00Q C00W 1.534(3) . ?
C00Q C01D 1.529(3) . ?
C00R C00V 1.519(3) . ?
C00R C016 1.522(4) . ?
C00R C01V 1.529(3) . ?
C00R H00R 0.96(3) . ?
C00S C018 1.403(3) . ?
C00T H00T 1.0000 . ?
C00T C010 1.528(3) . ?
C00T C01C 1.528(3) . ?
C00U H00U 1.0000 . ?
C00U C01W 1.506(4) . ?
C00U C01Z 1.509(4) . ?
C00V C01A 1.396(3) . ?
C00W H00A 0.9800 . ?
C00W H00B 0.9800 . ?
C00W H00C 0.9800 . ?
C00X H00D 0.9800 . ?
C00X H00E 0.9800 . ?
C00X H00F 0.9800 . ?
O00Y C024 1.419(7) . ?
O00Y C027 1.406(8) . ?
O00Y C0 1.357(15) . ?
O00Y C3AA 1.480(14) . ?
C00Z H00G 0.9800 . ?
C00Z H00J 0.9800 . ?
C00Z H00M 0.9800 . ?
C010 H01A 0.9800 . ?
C010 H01B 0.9800 . ?
C010 H01C 0.9800 . ?
C011 H011 0.9500 . ?
C011 C014 1.370(4) . ?
C1 H1BC 0.9900 . ?
C1 H1BD 0.9900 . ?
C1 H1AA 0.9900 . ?
C1 H1AB 0.9900 . ?
C1 C2 1.458(4) . ?
C1 C2AA 1.427(9) . ?
C013 H013 1.0000 . ?
C013 C01L 1.520(4) . ?
C013 C01Y 1.536(4) . ?
C014 H014 0.9500 . ?
C014 C015 1.384(4) . ?
C015 H015 0.9500 . ?
C016 H01D 0.9800 . ?
C016 H01E 0.9800 . ?
C016 H01F 0.9800 . ?
C017 H01G 0.9800 . ?
C017 H01H 0.9800 . ?
C017 H01I 0.9800 . ?
C018 H018 0.9500 . ?
C018 C01G 1.372(4) . ?
C019 H01J 0.9800 . ?
C019 H01K 0.9800 . ?
C019 H01L 0.9800 . ?
C01A H01M 0.9500 . ?
C01A C01G 1.378(4) . ?
C01B H01N 0.9800 . ?
C01B H01O 0.9800 . ?
C01B H01P 0.9800 . ?
C01C H01Q 0.9800 . ?
C01C H01R 0.9800 . ?
C01C H01S 0.9800 . ?
C01D H01T 0.9800 . ?
C01D H01U 0.9800 . ?
C01D H01V 0.9800 . ?
C4 H4A 0.9900 . ?
C4 H4B 0.9900 . ?
C4 C5 1.483(6) . ?
C4 C10 1.204(12) . ?
C01F H4 0.9900 . ?
C01F H 0.9900 . ?
C01F C01I 1.479(4) . ?
C01G H01W 0.9500 . ?
C01H H01X 0.9800 . ?
C01H H01Y 0.9800 . ?
C01H HA 0.9800 . ?
C01I H6 0.9900 . ?
C01I HB 0.9900 . ?
C01J H7 0.9900 . ?
C01J HC 0.9900 . ?
C01J C01S 1.480(4) . ?
C01K H8 0.9900 . ?
C01K HD 0.9900 . ?
C01K C01U 1.478(4) . ?
C01L H01Z 0.9800 . ?
C01L HE 0.9800 . ?
C01L HF 0.9800 . ?
C01M H9 0.9900 . ?
C01M HG 0.9900 . ?
C01M C01Q 1.497(4) . ?
C01N H11 0.9900 . ?
C01N HH 0.9900 . ?
C01N C01O 1.479(4) . ?
C01O H12 0.9900 . ?
C01O HI 0.9900 . ?
C5 H5 0.9500 . ?
C5 C6 1.329(5) . ?
C5 C10 0.926(17) . ?
C5 C15 1.35(2) . ?
C01Q H13 0.9900 . ?
C01Q HJ 0.9900 . ?
C01R H14 0.9900 . ?
C01R HK 0.9900 . ?
C01R C01X 1.492(5) . ?
C01S H15 0.9900 . ?
C01S HL 0.9900 . ?
C6 H6BC 0.9500 . ?
C6 H6BD 0.9500 . ?
C6 H6AA 0.9500 . ?
C6 H6AB 0.9500 . ?
C6 C10 1.324(14) . ?
C01U H16 0.9900 . ?
C01U HM 0.9900 . ?
C01V H01 0.9800 . ?
C01V HN 0.9800 . ?
C01V HO 0.9800 . ?
C01W H1 0.9800 . ?
C01W HP 0.9800 . ?
C01W HQ 0.9800 . ?
C01X H17 0.9900 . ?
C01X HR 0.9900 . ?
C01Y H2 0.9800 . ?
C01Y HS 0.9800 . ?
C01Y HT 0.9800 . ?
C01Z H3 0.9800 . ?
C01Z HU 0.9800 . ?
C01Z HV 0.9800 . ?
C2 H2A 0.9500 . ?
C2 C3 1.315(6) . ?
C2 C2AA 1.913(10) . ?
C021 H02A 0.9900 . ?
C021 H02B 0.9900 . ?
C021 C024 1.517(7) . ?
C021 C02A 1.402(8) . ?
C021 C3AA 1.423(14) . ?
C021 C0AA 1.494(14) . ?
C022 H02C 0.9900 . ?
C022 H02D 0.9900 . ?
C022 C029 1.476(11) . ?
C022 O00Q 1.209(12) . ?
C022 C7AA 0.633(14) . ?
C022 C8AA 1.917(13) . ?
C3 H3A 0.9500 . ?
C3 H3B 0.9500 . ?
C3 C4AA 1.508(13) . ?
C024 H02E 0.9900 . ?
C024 H02F 0.9900 . ?
C024 O00Z 1.463(13) . ?
C024 C0 1.962(14) . ?
C024 C3AA 1.337(16) . ?
C024 C0AA 1.702(13) . ?
C024 C5AA 1.707(18) . ?
C026 H02G 0.9900 . ?
C026 H02H 0.9900 . ?
C026 C02B 1.406(11) . ?
C026 C6AA 0.601(13) . ?
C026 O00Q 1.700(12) . ?
C026 C8AA 1.817(13) . ?
C026 C1AA 1.098(13) . ?
C027 H02I 0.9900 . ?
C027 H02J 0.9900 . ?
C027 C02A 1.420(7) . ?
C027 O00Z 1.320(13) . ?
C027 C0 1.250(15) . ?
C027 C3AA 1.822(14) . ?
C029 H02K 0.9900 . ?
C029 H02L 0.9900 . ?
C029 C02B 1.443(10) . ?
C029 C7AA 1.046(11) . ?
C029 C8AA 0.762(10) . ?
C029 C1AA 1.921(12) . ?
C02A H02M 0.9900 . ?
C02A H02N 0.9900 . ?
C02A C0 2.024(14) . ?
C02A C3AA 1.692(15) . ?
C02A C0AA 1.849(16) . ?
C02A C5AA 1.09(2) . ?
C02B H02O 0.9900 . ?
C02B H02P 0.9900 . ?
C02B C6AA 1.882(13) . ?
C02B C8AA 0.755(10) . ?
C02B C1AA 0.834(13) . ?
C2AA H2AA 0.9500 . ?
C2AA C4AA 1.335(12) . ?
C4AA H4AA 0.9500 . ?
C4AA H4AB 0.9500 . ?
C10 H10 0.9500 . ?
C10 C15 1.38(2) . ?
C15 H15A 0.9900 . ?
C15 H15B 0.9900 . ?
O00Z C0 1.365(13) . ?
O00Z C3AA 1.424(12) . ?
C0 H0A 0.9900 . ?
C0 H0B 0.9900 . ?
C0 C0AA 1.417(12) . ?
C3AA H3AA 0.9900 . ?
C3AA H3AB 0.9900 . ?
C3AA C5AA 1.473(13) . ?
C0AA H0AA 0.9900 . ?
C0AA H0AB 0.9900 . ?
C0AA C5AA 1.445(14) . ?
C5AA H5AA 0.9900 . ?
C5AA H5AB 0.9900 . ?
C6AA H6AC 0.9900 . ?
C6AA H6AD 0.9900 . ?
C6AA O00Q 1.433(9) . ?
C6AA C1AA 1.415(10) . ?
O00Q C7AA 1.492(9) . ?
C7AA H7AA 0.9900 . ?
C7AA H7AB 0.9900 . ?
C7AA C8AA 1.522(11) . ?
C8AA H8AA 0.9900 . ?
C8AA H8AB 0.9900 . ?
C8AA C1AA 1.434(9) . ?
C1AA H1AC 0.9900 . ?
C1AA H1AD 0.9900 . ?
C1BA H1BA 0.9900 . ?
C1BA H1BB 0.9900 . ?
C1BA C2BA 1.356(11) . ?
C1BA C0BA 1.635(12) . ?
C1BA C4BA 1.54(2) . ?
C1BA C44 0.82(4) . ?
C2BA H2BA 0.9900 . ?
C2BA H2BB 0.9900 . ?
C2BA C4BA 1.96(2) . ?
C2BA C44 1.70(4) . ?
C9AA H9AA 0.9900 . ?
C9AA H9AB 0.9900 . ?
C9AA C0BA 1.464(12) . ?
C9AA O5 1.352(13) . ?
C9AA C3BA 1.95(3) . ?
C9AA C4BA 1.93(2) . ?
C9AA C44 1.80(4) . ?
C0BA H0BA 0.9900 . ?
C0BA H0BB 0.9900 . ?
C0BA C4BA 1.63(2) . ?
C0BA C44 0.90(3) . ?
O5 C3BA 1.22(2) . ?
C3BA H3BA 0.9900 . ?
C3BA H3BB 0.9900 . ?
C3BA C4BA 1.62(3) . ?
C4BA H4BA 0.9900 . ?
C4BA H4BB 0.9900 . ?
C4BA C44 1.57(4) . ?
C44 H44A 0.9900 . ?
C44 H44B 0.9900 . ?

loop_
_geom_torsion_atom_site_label_1
_geom_torsion_atom_site_label_2
_geom_torsion_atom_site_label_3
_geom_torsion_atom_site_label_4
_geom_torsion
_geom_torsion_site_symmetry_1
_geom_torsion_site_symmetry_2
_geom_torsion_site_symmetry_3
_geom_torsion_site_symmetry_4
_geom_torsion_publ_flag
Co1 N1 C00J C00N -107.1(2) . . . . ?
Co1 N1 C00J C00O 74.4(2) . . . . ?
Co1 N2 C00M C00S -94.2(2) . . . . ?
Co1 N2 C00M C00V 88.6(2) . . . . ?
K1 O005 C01I C01F 51.9(2) . . . . ?
K1 O005 C01O C01N -46.3(3) . . . . ?
K1 O006 C01N C01O -51.5(3) . . . . ?
K1 O006 C01U C01K 50.0(3) . . . . ?
K1 O009 C01F C01I 45.8(3) . . . . ?
K1 O009 C01Q C01M -47.7(3) . . . . ?
K1 O00B C01M C01Q -48.4(3) . . . . ?
K1 O00B C01R C01X 48.0(3) . . . . ?
K1 O00C C01J C01S -55.6(3) . . . . ?
K1 O00C C01K C01U 50.5(3) . . . . ?
K1 O00D C01S C01J -40.6(3) . . . . ?
K1 O00D C01X C01R 46.4(3) . . . . ?
K1 O00P C022 C029 -121.6(8) . . . . ?
K1 O00P C022 O00Q 41(4) . . . . ?
K1 O00P C022 C7AA -84.0(16) . . . . ?
K1 O00P C022 C8AA -124.6(7) . . . . ?
K1 O00P C026 C02B 126.4(11) . . . . ?
K1 O00P C026 C6AA -100(2) . . . . ?
K1 O00P C026 O00Q 160(7) . . . . ?
K1 O00P C026 C8AA 121.0(8) . . . . ?
K1 O00P C026 C1AA 165.0(10) . . . . ?
K1 O00P C6AA C026 97.9(19) . . . . ?
K1 O00P C6AA C02B 128.8(9) . . . . ?
K1 O00P C6AA O00Q -148(6) . . . . ?
K1 O00P C6AA C1AA 146.4(8) . . . . ?
K1 O00P C7AA C022 107.4(16) . . . . ?
K1 O00P C7AA C029 -139.3(10) . . . . ?
K1 O00P C7AA O00Q 68(3) . . . . ?
K1 O00P C7AA C8AA -127.0(6) . . . . ?
K1 O00Y C024 C021 -162.4(8) . . . . ?
K1 O00Y C024 O00Z -134(12) . . . . ?
K1 O00Y C024 C0 133.7(14) . . . . ?
K1 O00Y C024 C3AA -116.8(11) . . . . ?
K1 O00Y C024 C0AA 144.8(9) . . . . ?
K1 O00Y C024 C5AA -165.6(8) . . . . ?
K1 O00Y C027 C02A 160.1(7) . . . . ?
K1 O00Y C027 O00Z 77(11) . . . . ?
K1 O00Y C027 C0 -109.8(9) . . . . ?
K1 O00Y C027 C3AA 130.3(10) . . . . ?
K1 O00Y C0 C024 -138.6(10) . . . . ?
K1 O00Y C0 C027 106.2(7) . . . . ?
K1 O00Y C0 C02A 148.8(6) . . . . ?
K1 O00Y C0 O00Z 110(7) . . . . ?
K1 O00Y C0 C0AA -152.3(8) . . . . ?
K1 O00Y C3AA C021 165.0(6) . . . . ?
K1 O00Y C3AA C024 114.8(7) . . . . ?
K1 O00Y C3AA C027 -120.2(9) . . . . ?
K1 O00Y C3AA C02A -143.6(5) . . . . ?
K1 O00Y C3AA O00Z -84(11) . . . . ?
K1 O00Y C3AA C5AA 178.1(10) . . . . ?
K1 O00Z C0 O00Y -65(7) . . . . ?
K1 O00Z C0 C024 -129.4(13) . . . . ?
K1 O00Z C0 C027 111.3(10) . . . . ?
K1 O00Z C0 C02A 154.5(9) . . . . ?
K1 O00Z C0 C0AA -148.2(10) . . . . ?
K1 O00Z C3AA O00Y 90(11) . . . . ?
K1 O00Z C3AA C021 159.9(9) . . . . ?
K1 O00Z C3AA C024 108.0(12) . . . . ?
K1 O00Z C3AA C027 -128.5(16) . . . . ?
K1 O00Z C3AA C02A -149.8(10) . . . . ?
K1 O00Z C3AA C5AA 172.9(13) . . . . ?
K1 O00Q C7AA O00P -100(3) . . . . ?
K1 O00Q C7AA C022 123.9(17) . . . . ?
K1 O00Q C7AA C029 -130.2(12) . . . . ?
K1 O00Q C7AA C8AA -115.4(6) . . . . ?
Si1 N1 C00J C00N 86.7(2) . . . . ?
Si1 N1 C00J C00O -91.8(2) . . . . ?
Si1 C1 C2 C3 -104.4(5) . . . . ?
Si1 C1 C2 C2AA -124.2(4) . . . . ?
Si1 C1 C2AA C2 114.2(4) . . . . ?
Si1 C1 C2AA C4AA 95.6(9) . . . . ?
Si2 N2 C00M C00S 87.6(2) . . . . ?
Si2 N2 C00M C00V -89.6(2) . . . . ?
Si2 C4 C5 C6 -110.8(4) . . . . ?
Si2 C4 C5 C10 -117.5(9) . . . . ?
Si2 C4 C5 C15 63(3) . . . . ?
Si2 C4 C10 C5 84.0(10) . . . . ?
Si2 C4 C10 C6 70(3) . . . . ?
Si2 C4 C10 C15 84(3) . . . . ?
O006 C01N C01O O005 65.3(3) . . . . ?
N1 Si1 C1 C2 177.5(2) . . . . ?
N1 Si1 C1 C2AA 79.4(5) . . . . ?
N1 C00J C00N C011 -178.0(2) . . . . ?
N1 C00J C00N C013 1.6(3) . . . . ?
N1 C00J C00O C00Q -2.2(3) . . . . ?
N1 C00J C00O C015 177.7(2) . . . . ?
N3 C7 C00F C00L -177.3(2) . . . . ?
N3 C7 C00F C00U 4.9(3) . . . . ?
N3 C7 C00G C00H 178.8(2) . . . . ?
N3 C7 C00G C00T -3.7(3) . . . . ?
O009 C01F C01I O005 -65.5(3) . . . . ?
N2 Si2 C15 C5 162.6(13) . . . . ?
N2 Si2 C15 C10 117.1(16) . . . . ?
N2 C00M C00S C00K 1.9(3) . . . . ?
N2 C00M C00S C018 -177.2(2) . . . . ?
N2 C00M C00V C00R -4.4(3) . . . . ?
N2 C00M C00V C01A 177.3(2) . . . . ?
O00B C01M C01Q O009 65.6(3) . . . . ?
O00B C01R C01X O00D -62.6(3) . . . . ?
O00C C01J C01S O00D 64.7(3) . . . . ?
O00C C01K C01U O006 -69.0(3) . . . . ?
C7 C00F C00L C00I -2.2(3) . . . . ?
C7 C00F C00U C01W 124.1(2) . . . . ?
C7 C00F C00U C01Z -110.7(3) . . . . ?
C7 C00G C00H C00I -1.0(3) . . . . ?
C7 C00G C00T C010 126.7(2) . . . . ?
C7 C00G C00T C01C -108.7(2) . . . . ?
C00F C7 C00G C00H -0.9(3) . . . . ?
C00F C7 C00G C00T 176.53(19) . . . . ?
C00G C7 C00F C00L 2.5(3) . . . . ?
C00G C7 C00F C00U -175.36(19) . . . . ?
C00G C00H C00I C00L 1.4(4) . . . . ?
C00H C00G C00T C010 -55.9(3) . . . . ?
C00H C00G C00T C01C 68.8(3) . . . . ?
C00H C00I C00L C00F 0.3(3) . . . . ?
C00J C00N C011 C014 0.2(4) . . . . ?
C00J C00N C013 C01L 120.2(3) . . . . ?
C00J C00N C013 C01Y -116.0(3) . . . . ?
C00J C00O C00Q C00W -115.7(2) . . . . ?
C00J C00O C00Q C01D 119.7(2) . . . . ?
C00J C00O C015 C014 0.4(4) . . . . ?
C00K C00S C018 C01G -179.2(3) . . . . ?
C00L C00F C00U C01W -53.8(3) . . . . ?
C00L C00F C00U C01Z 71.4(3) . . . . ?
C00M C00S C018 C01G -0.1(4) . . . . ?
C00M C00V C01A C01G 0.0(4) . . . . ?
C00N C00J C00O C00Q 179.3(2) . . . . ?
C00N C00J C00O C015 -0.8(3) . . . . ?
C00N C011 C014 C015 -0.7(4) . . . . ?
C00O C00J C00N C011 0.5(3) . . . . ?
C00O C00J C00N C013 -179.9(2) . . . . ?
O00P C022 C029 C02B -25.5(13) . . . . ?
O00P C022 C029 C7AA 86(2) . . . . ?
O00P C022 C029 C8AA -8.3(19) . . . . ?
O00P C022 C029 C1AA -40.9(10) . . . . ?
O00P C022 O00Q K1 -129(5) . . . . ?
O00P C022 O00Q C026 9(4) . . . . ?
O00P C022 O00Q C6AA 28(4) . . . . ?
O00P C022 O00Q C7AA -56(5) . . . . ?
O00P C022 C7AA C029 -101.5(16) . . . . ?
O00P C022 C7AA O00Q 8.3(6) . . . . ?
O00P C022 C7AA C8AA -69.8(16) . . . . ?
O00P C026 C02B C029 4.5(16) . . . . ?
O00P C026 C02B C6AA 55(2) . . . . ?
O00P C026 C02B C8AA -14(2) . . . . ?
O00P C026 C02B C1AA 109.6(15) . . . . ?
O00P C026 C6AA C02B -78(3) . . . . ?
O00P C026 C6AA O00Q -7.4(7) . . . . ?
O00P C026 C6AA C1AA -109.0(13) . . . . ?
O00P C026 O00Q K1 -17(6) . . . . ?
O00P C026 O00Q C022 -165(7) . . . . ?
O00P C026 O00Q C6AA 76(7) . . . . ?
O00P C026 O00Q C7AA -143(7) . . . . ?
O00P C026 C8AA C022 19.3(7) . . . . ?
O00P C026 C8AA C029 28.3(17) . . . . ?
O00P C026 C8AA C02B 167(2) . . . . ?
O00P C026 C8AA C7AA 6.6(8) . . . . ?
O00P C026 C8AA C1AA 127.9(13) . . . . ?
O00P C026 C1AA C029 -41.6(13) . . . . ?
O00P C026 C1AA C02B -85.6(16) . . . . ?
O00P C026 C1AA C6AA 57.3(14) . . . . ?
O00P C026 C1AA C8AA -61.5(14) . . . . ?
O00P C6AA O00Q K1 28(5) . . . . ?
O00P C6AA O00Q C022 -134(6) . . . . ?
O00P C6AA O00Q C026 -68(6) . . . . ?
O00P C6AA O00Q C7AA -108(6) . . . . ?
O00P C6AA C1AA C026 -86.7(19) . . . . ?
O00P C6AA C1AA C029 -3.0(12) . . . . ?
O00P C6AA C1AA C02B -46.6(17) . . . . ?
O00P C6AA C1AA C8AA -23.3(13) . . . . ?
O00P C7AA C8AA C022 -54.0(17) . . . . ?
O00P C7AA C8AA C026 -5.7(7) . . . . ?
O00P C7AA C8AA C029 -154.9(19) . . . . ?
O00P C7AA C8AA C02B -24(2) . . . . ?
O00P C7AA C8AA C1AA -38.0(8) . . . . ?
C00Q C00O C015 C014 -179.7(2) . . . . ?
C00R C00V C01A C01G -178.3(3) . . . . ?
C00S C00M C00V C00R 178.3(2) . . . . ?
C00S C00M C00V C01A 0.1(4) . . . . ?
C00S C018 C01G C01A 0.1(5) . . . . ?
C00T C00G C00H C00I -178.5(2) . . . . ?
C00U C00F C00L C00I 175.6(2) . . . . ?
C00V C00M C00S C00K 179.1(2) . . . . ?
C00V C00M C00S C018 0.0(3) . . . . ?
C00V C01A C01G C018 -0.1(5) . . . . ?
C00X Si1 N1 Co1 -50.55(15) . . . . ?
C00X Si1 N1 C00J 115.49(17) . . . . ?
C00X Si1 C1 C2 -56.6(3) . . . . ?
C00X Si1 C1 C2AA -154.6(4) . . . . ?
O00Y C024 O00Z K1 42(10) . . . . ?
O00Y C024 O00Z C027 -135(12) . . . . ?
O00Y C024 O00Z C0 -84(11) . . . . ?
O00Y C024 O00Z C3AA 162(11) . . . . ?
O00Y C024 C3AA C021 -126.4(7) . . . . ?
O00Y C024 C3AA C027 -38.3(4) . . . . ?
O00Y C024 C3AA C02A -85.5(7) . . . . ?
O00Y C024 C3AA O00Z -1.4(7) . . . . ?
O00Y C024 C3AA C5AA -115.7(9) . . . . ?
O00Y C024 C0AA C021 109.4(7) . . . . ?
O00Y C024 C0AA C02A 65.6(6) . . . . ?
O00Y C024 C0AA C0 -10.9(9) . . . . ?
O00Y C024 C0AA C5AA 98.9(10) . . . . ?
O00Y C024 C5AA C02A -0.3(13) . . . . ?
O00Y C024 C5AA C3AA 55.0(9) . . . . ?
O00Y C024 C5AA C0AA -82.3(10) . . . . ?
O00Y C027 C02A C021 11.9(11) . . . . ?
O00Y C027 C02A C0 62.2(9) . . . . ?
O00Y C027 C02A C3AA -26.7(9) . . . . ?
O00Y C027 C02A C0AA 56.1(8) . . . . ?
O00Y C027 C02A C5AA 16.1(14) . . . . ?
O00Y C027 O00Z K1 -100(11) . . . . ?
O00Y C027 O00Z C024 77(11) . . . . ?
O00Y C027 O00Z C0 6(11) . . . . ?
O00Y C027 O00Z C3AA 124(11) . . . . ?
O00Y C027 C0 C024 -40.9(4) . . . . ?
O00Y C027 C0 C02A -105.2(6) . . . . ?
O00Y C027 C0 O00Z -0.4(7) . . . . ?
O00Y C027 C0 C0AA -97.1(11) . . . . ?
O00Y C027 C3AA C021 111.9(10) . . . . ?
O00Y C027 C3AA C024 45.4(7) . . . . ?
O00Y C027 C3AA C02A 147.3(9) . . . . ?
O00Y C027 C3AA O00Z -3.2(12) . . . . ?
O00Y C027 C3AA C5AA 119.1(12) . . . . ?
O00Y C0 C0AA C021 -36.9(15) . . . . ?
O00Y C0 C0AA C024 11.7(10) . . . . ?
O00Y C0 C0AA C02A -73.8(10) . . . . ?
O00Y C0 C0AA C5AA -49.1(16) . . . . ?
O00Y C3AA C5AA C024 -53.5(8) . . . . ?
O00Y C3AA C5AA C02A 75.9(13) . . . . ?
O00Y C3AA C5AA C0AA -14.6(18) . . . . ?
C00Z C00K C00S C00M -106.8(2) . . . . ?
C00Z C00K C00S C018 72.4(3) . . . . ?
C011 C00N C013 C01L -60.2(3) . . . . ?
C011 C00N C013 C01Y 63.6(3) . . . . ?
C011 C014 C015 C00O 0.4(4) . . . . ?
C1 Si1 N1 Co1 70.95(14) . . . . ?
C1 Si1 N1 C00J -123.02(17) . . . . ?
C1 C2 C3 C4AA -15.6(7) . . . . ?
C1 C2AA C4AA C3 13.3(11) . . . . ?
C013 C00N C011 C014 -179.4(2) . . . . ?
C015 C00O C00Q C00W 64.4(3) . . . . ?
C015 C00O C00Q C01D -60.2(3) . . . . ?
C016 C00R C00V C00M -87.7(3) . . . . ?
C016 C00R C00V C01A 90.6(3) . . . . ?
C017 C00K C00S C00M 129.6(2) . . . . ?
C017 C00K C00S C018 -51.3(3) . . . . ?
C019 Si2 N2 Co1 -52.44(15) . . . . ?
C019 Si2 N2 C00M 125.75(17) . . . . ?
C019 Si2 C15 C5 31.8(17) . . . . ?
C019 Si2 C15 C10 -13.7(19) . . . . ?
C01B Si2 N2 Co1 69.33(14) . . . . ?
C01B Si2 N2 C00M -112.49(17) . . . . ?
C01B Si2 C15 C5 -78.9(15) . . . . ?
C01B Si2 C15 C10 -124.4(17) . . . . ?
C4 Si2 N2 Co1 -167.20(19) . . . . ?
C4 Si2 N2 C00M 11.0(2) . . . . ?
C4 Si2 C15 C5 98(4) . . . . ?
C4 Si2 C15 C10 52(3) . . . . ?
C4 C5 C6 C10 -5.8(7) . . . . ?
C4 C5 C10 C6 174.0(7) . . . . ?
C4 C5 C10 C15 -0.1(12) . . . . ?
C4 C5 C15 Si2 -93(4) . . . . ?
C4 C5 C15 C10 0(3) . . . . ?
C4 C10 C15 Si2 -69(3) . . . . ?
C4 C10 C15 C5 -180(4) . . . . ?
C01F O009 C01Q C01M 178.6(2) . . . . ?
C01H Si1 N1 Co1 -169.31(13) . . . . ?
C01H Si1 N1 C00J -3.3(2) . . . . ?
C01H Si1 C1 C2 55.2(3) . . . . ?
C01H Si1 C1 C2AA -42.8(5) . . . . ?
C01I O005 C01O C01N -179.5(2) . . . . ?
C01J O00C C01K C01U 177.2(2) . . . . ?
C01K O00C C01J C01S 176.9(2) . . . . ?
C01M O00B C01R C01X 178.3(2) . . . . ?
C01N O006 C01U C01K -179.4(3) . . . . ?
C01O O005 C01I C01F -174.2(2) . . . . ?
C5 C4 C10 C6 -14.1(19) . . . . ?
C5 C4 C10 C15 0(3) . . . . ?
C5 C6 C10 C4 15(2) . . . . ?
C5 C6 C10 C15 8.1(15) . . . . ?
C5 C10 C15 Si2 110.6(15) . . . . ?
C01Q O009 C01F C01I 179.2(2) . . . . ?
C01R O00B C01M C01Q -179.2(2) . . . . ?
C01S O00D C01X C01R -173.1(2) . . . . ?
C6 C5 C10 C4 -174.0(7) . . . . ?
C6 C5 C10 C15 -174.1(11) . . . . ?
C6 C5 C15 Si2 -84.4(18) . . . . ?
C6 C5 C15 C10 8.8(16) . . . . ?
C6 C10 C15 Si2 102(2) . . . . ?
C6 C10 C15 C5 -8.2(16) . . . . ?
C01U O006 C01N C01O 179.0(3) . . . . ?
C01V C00R C00V C00M 147.7(2) . . . . ?
C01V C00R C00V C01A -34.0(4) . . . . ?
C01X O00D C01S C01J 178.8(2) . . . . ?
C2 C1 C2AA C4AA -18.7(9) . . . . ?
C2 C3 C4AA C2AA 1.3(8) . . . . ?
C2 C2AA C4AA C3 -0.9(5) . . . . ?
C021 C024 O00Z K1 -166.0(8) . . . . ?
C021 C024 O00Z C027 17.7(12) . . . . ?
C021 C024 O00Z C0 68.6(10) . . . . ?
C021 C024 O00Z C3AA -45.8(8) . . . . ?
C021 C024 C3AA O00Y 126.4(7) . . . . ?
C021 C024 C3AA C027 88.2(6) . . . . ?
C021 C024 C3AA C02A 40.9(5) . . . . ?
C021 C024 C3AA O00Z 125.0(8) . . . . ?
C021 C024 C3AA C5AA 10.8(8) . . . . ?
C021 C024 C0AA C02A -43.8(5) . . . . ?
C021 C024 C0AA C0 -120.3(11) . . . . ?
C021 C024 C0AA C5AA -10.5(10) . . . . ?
C021 C024 C5AA C02A -161(6) . . . . ?
C021 C024 C5AA C3AA -106(5) . . . . ?
C021 C024 C5AA C0AA 117(5) . . . . ?
C021 C02A C3AA O00Y -109.1(10) . . . . ?
C021 C02A C3AA C024 -49.1(8) . . . . ?
C021 C02A C3AA C027 -133.2(8) . . . . ?
C021 C02A C3AA O00Z -112.4(11) . . . . ?
C021 C02A C3AA C5AA 0.2(12) . . . . ?
C021 C02A C0AA C024 50.6(5) . . . . ?
C021 C02A C0AA C0 129.4(10) . . . . ?
C021 C02A C0AA C5AA -6.8(11) . . . . ?
C021 C02A C5AA C024 37(10) . . . . ?
C021 C02A C5AA C3AA -2(10) . . . . ?
C021 C02A C5AA C0AA 101(10) . . . . ?
C021 C3AA C5AA C024 50(3) . . . . ?
C021 C3AA C5AA C02A 179(4) . . . . ?
C021 C3AA C5AA C0AA 89(4) . . . . ?
C021 C0AA C5AA C024 -43(3) . . . . ?
C021 C0AA C5AA C02A -156(4) . . . . ?
C021 C0AA C5AA C3AA -75(3) . . . . ?
C022 O00P C026 C02B -21.1(15) . . . . ?
C022 O00P C026 C6AA 113(2) . . . . ?
C022 O00P C026 O00Q 13(6) . . . . ?
C022 O00P C026 C8AA -26.5(10) . . . . ?
C022 O00P C026 C1AA 17.5(17) . . . . ?
C022 O00P C6AA C026 -76(2) . . . . ?
C022 O00P C6AA C02B -45.2(13) . . . . ?
C022 O00P C6AA O00Q 38(5) . . . . ?
C022 O00P C6AA C1AA -27.6(16) . . . . ?
C022 O00P C7AA C029 113(2) . . . . ?
C022 O00P C7AA O00Q -40(3) . . . . ?
C022 O00P C7AA C8AA 125.6(18) . . . . ?
C022 C029 C02B C026 13.3(15) . . . . ?
C022 C029 C02B C6AA 3.1(11) . . . . ?
C022 C029 C02B C8AA 118(3) . . . . ?
C022 C029 C02B C1AA -41.2(15) . . . . ?
C022 C029 C7AA O00P -67.8(17) . . . . ?
C022 C029 C7AA O00Q -62.3(16) . . . . ?
C022 C029 C7AA C8AA -96(3) . . . . ?
C022 C029 C8AA C026 -12(2) . . . . ?
C022 C029 C8AA C02B -68(3) . . . . ?
C022 C029 C8AA C7AA 23.6(9) . . . . ?
C022 C029 C8AA C1AA -55.2(17) . . . . ?
C022 O00Q C7AA O00P 136(3) . . . . ?
C022 O00Q C7AA C029 106(2) . . . . ?
C022 O00Q C7AA C8AA 120.7(19) . . . . ?
C022 C7AA C8AA C026 48.3(19) . . . . ?
C022 C7AA C8AA C029 -101(3) . . . . ?
C022 C7AA C8AA C02B 30(3) . . . . ?
C022 C7AA C8AA C1AA 16(2) . . . . ?
C022 C8AA C1AA C026 66.8(9) . . . . ?
C022 C8AA C1AA C029 -35.3(11) . . . . ?
C022 C8AA C1AA C02B 161(2) . . . . ?
C022 C8AA C1AA C6AA 45.8(8) . . . . ?
C024 O00Y C027 C02A -15.7(11) . . . . ?
C024 O00Y C027 O00Z -99(11) . . . . ?
C024 O00Y C027 C0 74.4(9) . . . . ?
C024 O00Y C027 C3AA -45.5(7) . . . . ?
C024 O00Y C0 C027 -115.2(6) . . . . ?
C024 O00Y C0 C02A -72.6(6) . . . . ?
C024 O00Y C0 O00Z -111(7) . . . . ?
C024 O00Y C0 C0AA -13.7(12) . . . . ?
C024 O00Y C3AA C021 50.2(8) . . . . ?
C024 O00Y C3AA C027 125.0(7) . . . . ?
C024 O00Y C3AA C02A 101.6(6) . . . . ?
C024 O00Y C3AA O00Z 161(11) . . . . ?
C024 O00Y C3AA C5AA 63.3(12) . . . . ?
C024 C021 C02A C027 -3.8(11) . . . . ?
C024 C021 C02A C0 -32.1(7) . . . . ?
C024 C021 C02A C3AA 43.1(6) . . . . ?
C024 C021 C02A C0AA -63.8(7) . . . . ?
C024 C021 C02A C5AA -139(11) . . . . ?
C024 C021 C3AA O00Y -46.6(7) . . . . ?
C024 C021 C3AA C027 -93.4(5) . . . . ?
C024 C021 C3AA C02A -126.0(7) . . . . ?
C024 C021 C3AA O00Z -50.4(9) . . . . ?
C024 C021 C3AA C5AA -127(4) . . . . ?
C024 C021 C0AA C02A 112.9(5) . . . . ?
C024 C021 C0AA C0 61.6(10) . . . . ?
C024 C021 C0AA C5AA 131(3) . . . . ?
C024 O00Z C0 O00Y 65(7) . . . . ?
C024 O00Z C0 C027 -119.4(7) . . . . ?
C024 O00Z C0 C02A -76.1(6) . . . . ?
C024 O00Z C0 C0AA -18.8(13) . . . . ?
C024 O00Z C3AA O00Y -18(11) . . . . ?
C024 O00Z C3AA C021 51.9(9) . . . . ?
C024 O00Z C3AA C027 123.6(8) . . . . ?
C024 O00Z C3AA C02A 102.3(6) . . . . ?
C024 O00Z C3AA C5AA 64.9(12) . . . . ?
C024 C0 C0AA C021 -48.5(7) . . . . ?
C024 C0 C0AA C02A -85.5(4) . . . . ?
C024 C0 C0AA C5AA -60.8(10) . . . . ?
C024 C3AA C5AA C02A 129.4(10) . . . . ?
C024 C3AA C5AA C0AA 38.9(13) . . . . ?
C024 C0AA C5AA C02A -113.0(9) . . . . ?
C024 C0AA C5AA C3AA -31.7(11) . . . . ?
C026 O00P C022 C029 28.3(14) . . . . ?
C026 O00P C022 O00Q -169(5) . . . . ?
C026 O00P C022 C7AA 65.9(19) . . . . ?
C026 O00P C022 C8AA 25.2(10) . . . . ?
C026 O00P C6AA C02B 30.9(16) . . . . ?
C026 O00P C6AA O00Q 114(6) . . . . ?
C026 O00P C6AA C1AA 48.5(16) . . . . ?
C026 O00P C7AA C022 -118.3(17) . . . . ?
C026 O00P C7AA C029 -5.1(15) . . . . ?
C026 O00P C7AA O00Q -158(4) . . . . ?
C026 O00P C7AA C8AA 7.3(9) . . . . ?
C026 C02B C6AA O00P -107(3) . . . . ?
C026 C02B C6AA O00Q -114(3) . . . . ?
C026 C02B C6AA C1AA 116(3) . . . . ?
C026 C02B C8AA C022 35(2) . . . . ?
C026 C02B C8AA C029 81(3) . . . . ?
C026 C02B C8AA C7AA 26(3) . . . . ?
C026 C02B C8AA C1AA 56.5(16) . . . . ?
C026 C02B C1AA C029 -94.6(12) . . . . ?
C026 C02B C1AA C6AA -15.0(7) . . . . ?
C026 C02B C1AA C8AA -87(2) . . . . ?
C026 C6AA O00Q K1 95.3(19) . . . . ?
C026 C6AA O00Q C022 -66(2) . . . . ?
C026 C6AA O00Q C7AA -41(2) . . . . ?
C026 C6AA C1AA C029 83.8(17) . . . . ?
C026 C6AA C1AA C02B 40(2) . . . . ?
C026 C6AA C1AA C8AA 63.4(18) . . . . ?
C026 O00Q C7AA O00P 18(3) . . . . ?
C026 O00Q C7AA C022 -117.4(17) . . . . ?
C026 O00Q C7AA C029 -11.5(14) . . . . ?
C026 O00Q C7AA C8AA 3.3(8) . . . . ?
C026 C8AA C1AA C029 -102.1(15) . . . . ?
C026 C8AA C1AA C02B 94(2) . . . . ?
C026 C8AA C1AA C6AA -21.0(8) . . . . ?
C027 O00Y C024 C021 12.9(11) . . . . ?
C027 O00Y C024 O00Z 41(10) . . . . ?
C027 O00Y C024 C0 -51.0(8) . . . . ?
C027 O00Y C024 C3AA 58.6(9) . . . . ?
C027 O00Y C024 C0AA -39.9(9) . . . . ?
C027 O00Y C024 C5AA 9.7(10) . . . . ?
C027 O00Y C0 C024 115.2(6) . . . . ?
C027 O00Y C0 C02A 42.5(4) . . . . ?
C027 O00Y C0 O00Z 4(7) . . . . ?
C027 O00Y C0 C0AA 101.5(11) . . . . ?
C027 O00Y C3AA C021 -74.9(10) . . . . ?
C027 O00Y C3AA C024 -125.0(7) . . . . ?
C027 O00Y C3AA C02A -23.5(7) . . . . ?
C027 O00Y C3AA O00Z 36(10) . . . . ?
C027 O00Y C3AA C5AA -61.7(13) . . . . ?
C027 C02A C3AA O00Y 24.1(7) . . . . ?
C027 C02A C3AA C021 133.2(8) . . . . ?
C027 C02A C3AA C024 84.1(6) . . . . ?
C027 C02A C3AA O00Z 20.8(9) . . . . ?
C027 C02A C3AA C5AA 133.4(12) . . . . ?
C027 C02A C0AA C021 -123.9(7) . . . . ?
C027 C02A C0AA C024 -73.4(5) . . . . ?
C027 C02A C0AA C0 5.5(8) . . . . ?
C027 C02A C0AA C5AA -130.7(11) . . . . ?
C027 C02A C5AA C024 -9.4(15) . . . . ?
C027 C02A C5AA C3AA -48.4(11) . . . . ?
C027 C02A C5AA C0AA 54.3(12) . . . . ?
C027 O00Z C0 O00Y -176(8) . . . . ?
C027 O00Z C0 C024 119.4(7) . . . . ?
C027 O00Z C0 C02A 43.2(4) . . . . ?
C027 O00Z C0 C0AA 100.6(12) . . . . ?
C027 O00Z C3AA O00Y -142(11) . . . . ?
C027 O00Z C3AA C021 -71.6(12) . . . . ?
C027 O00Z C3AA C024 -123.6(8) . . . . ?
C027 O00Z C3AA C02A -21.3(8) . . . . ?
C027 O00Z C3AA C5AA -58.7(15) . . . . ?
C027 C0 C0AA C021 30.5(15) . . . . ?
C027 C0 C0AA C024 79.1(9) . . . . ?
C027 C0 C0AA C02A -6.4(9) . . . . ?
C027 C0 C0AA C5AA 18.3(16) . . . . ?
C027 C3AA C5AA C024 -96.3(5) . . . . ?
C027 C3AA C5AA C02A 33.1(8) . . . . ?
C027 C3AA C5AA C0AA -57.4(13) . . . . ?
C029 C022 O00Q K1 -111.1(10) . . . . ?
C029 C022 O00Q C026 27.3(12) . . . . ?
C029 C022 O00Q C6AA 45.9(13) . . . . ?
C029 C022 O00Q C7AA -38.2(11) . . . . ?
C029 C022 C7AA O00P 101.5(16) . . . . ?
C029 C022 C7AA O00Q 109.8(16) . . . . ?
C029 C022 C7AA C8AA 31.8(9) . . . . ?
C029 C02B C6AA O00P 24.7(12) . . . . ?
C029 C02B C6AA C026 131(3) . . . . ?
C029 C02B C6AA O00Q 16.9(10) . . . . ?
C029 C02B C6AA C1AA -112.9(16) . . . . ?
C029 C02B C8AA C022 -46(2) . . . . ?
C029 C02B C8AA C026 -81(3) . . . . ?
C029 C02B C8AA C7AA -55(2) . . . . ?
C029 C02B C8AA C1AA -25(4) . . . . ?
C029 C02B C1AA C026 94.6(12) . . . . ?
C029 C02B C1AA C6AA 79.6(13) . . . . ?
C029 C02B C1AA C8AA 8.0(15) . . . . ?
C029 C7AA C8AA C022 101(3) . . . . ?
C029 C7AA C8AA C026 149.2(19) . . . . ?
C029 C7AA C8AA C02B 130(3) . . . . ?
C029 C7AA C8AA C1AA 117(2) . . . . ?
C029 C8AA C1AA C026 102.1(15) . . . . ?
C029 C8AA C1AA C02B -164(3) . . . . ?
C029 C8AA C1AA C6AA 81.1(15) . . . . ?
C02A C021 C024 O00Y -5.5(10) . . . . ?
C02A C021 C024 O00Z -7.4(10) . . . . ?
C02A C021 C024 C0 33.2(8) . . . . ?
C02A C021 C024 C3AA -54.2(9) . . . . ?
C02A C021 C024 C0AA 71.0(8) . . . . ?
C02A C021 C024 C5AA 14(4) . . . . ?
C02A C021 C3AA O00Y 79.4(10) . . . . ?
C02A C021 C3AA C024 126.0(7) . . . . ?
C02A C021 C3AA C027 32.5(6) . . . . ?
C02A C021 C3AA O00Z 75.6(12) . . . . ?
C02A C021 C3AA C5AA -1(3) . . . . ?
C02A C021 C0AA C024 -112.9(5) . . . . ?
C02A C021 C0AA C0 -51.3(11) . . . . ?
C02A C021 C0AA C5AA 18(3) . . . . ?
C02A C027 O00Z K1 162.8(8) . . . . ?
C02A C027 O00Z C024 -20.8(13) . . . . ?
C02A C027 O00Z C0 -91.2(8) . . . . ?
C02A C027 O00Z C3AA 26.9(10) . . . . ?
C02A C027 C0 O00Y 105.2(6) . . . . ?
C02A C027 C0 C024 64.4(6) . . . . ?
C02A C027 C0 O00Z 104.9(7) . . . . ?
C02A C027 C0 C0AA 8.2(12) . . . . ?
C02A C027 C3AA O00Y -147.3(9) . . . . ?
C02A C027 C3AA C021 -35.4(6) . . . . ?
C02A C027 C3AA C024 -101.9(7) . . . . ?
C02A C027 C3AA O00Z -150.5(11) . . . . ?
C02A C027 C3AA C5AA -28.2(9) . . . . ?
C02A C0 C0AA C021 36.9(7) . . . . ?
C02A C0 C0AA C024 85.5(4) . . . . ?
C02A C0 C0AA C5AA 24.7(10) . . . . ?
C02A C3AA C5AA C024 -129.4(10) . . . . ?
C02A C3AA C5AA C0AA -90.5(14) . . . . ?
C02A C0AA C5AA C024 113.0(9) . . . . ?
C02A C0AA C5AA C3AA 81.3(13) . . . . ?
C02B C026 C6AA O00P 78(3) . . . . ?
C02B C026 C6AA O00Q 71(3) . . . . ?
C02B C026 C6AA C1AA -30.6(17) . . . . ?
C02B C026 O00Q K1 129.8(9) . . . . ?
C02B C026 O00Q C022 -17.9(13) . . . . ?
C02B C026 O00Q C6AA -137(3) . . . . ?
C02B C026 O00Q C7AA 4.1(11) . . . . ?
C02B C026 C8AA C022 -147(2) . . . . ?
C02B C026 C8AA C029 -138(3) . . . . ?
C02B C026 C8AA C7AA -160(2) . . . . ?
C02B C026 C8AA C1AA -38.6(18) . . . . ?
C02B C026 C1AA C029 44.1(8) . . . . ?
C02B C026 C1AA C6AA 143.0(18) . . . . ?
C02B C026 C1AA C8AA 24.1(8) . . . . ?
C02B C029 C7AA O00P 8.3(17) . . . . ?
C02B C029 C7AA C022 76(2) . . . . ?
C02B C029 C7AA O00Q 13.8(18) . . . . ?
C02B C029 C7AA C8AA -19.4(12) . . . . ?
C02B C029 C8AA C022 68(3) . . . . ?
C02B C029 C8AA C026 55(2) . . . . ?
C02B C029 C8AA C7AA 91(3) . . . . ?
C02B C029 C8AA C1AA 12.4(19) . . . . ?
C02B C6AA O00Q K1 125.0(5) . . . . ?
C02B C6AA O00Q C022 -36.7(11) . . . . ?
C02B C6AA O00Q C026 29.7(17) . . . . ?
C02B C6AA O00Q C7AA -11.2(8) . . . . ?
C02B C6AA C1AA C026 -40(2) . . . . ?
C02B C6AA C1AA C029 43.7(10) . . . . ?
C02B C6AA C1AA C8AA 23.4(9) . . . . ?
C02B C8AA C1AA C026 -94(2) . . . . ?
C02B C8AA C1AA C029 164(3) . . . . ?
C02B C8AA C1AA C6AA -115(2) . . . . ?
C2AA C1 C2 C3 19.8(6) . . . . ?
C2AA C2 C3 C4AA -0.9(5) . . . . ?
C10 C4 C5 C6 6.7(8) . . . . ?
C10 C4 C5 C15 -180(4) . . . . ?
C10 C5 C15 Si2 -93.2(17) . . . . ?
C15 Si2 N2 Co1 179.7(7) . . . . ?
C15 Si2 N2 C00M -2.1(7) . . . . ?
C15 C5 C6 C10 -8.9(16) . . . . ?
C15 C5 C10 C4 0.1(12) . . . . ?
C15 C5 C10 C6 174.1(11) . . . . ?
O00Z C024 C3AA O00Y 1.4(7) . . . . ?
O00Z C024 C3AA C021 -125.0(8) . . . . ?
O00Z C024 C3AA C027 -36.9(5) . . . . ?
O00Z C024 C3AA C02A -84.1(7) . . . . ?
O00Z C024 C3AA C5AA -114.3(10) . . . . ?
O00Z C024 C0AA C021 105.4(8) . . . . ?
O00Z C024 C0AA C02A 61.6(7) . . . . ?
O00Z C024 C0AA C0 -15.0(10) . . . . ?
O00Z C024 C0AA C5AA 94.8(11) . . . . ?
O00Z C024 C5AA C02A -2.4(13) . . . . ?
O00Z C024 C5AA C3AA 52.9(9) . . . . ?
O00Z C024 C5AA C0AA -84.5(10) . . . . ?
O00Z C027 C02A C021 15.0(12) . . . . ?
O00Z C027 C02A C0 65.4(9) . . . . ?
O00Z C027 C02A C3AA -23.6(10) . . . . ?
O00Z C027 C02A C0AA 59.3(9) . . . . ?
O00Z C027 C02A C5AA 19.2(15) . . . . ?
O00Z C027 C0 O00Y 0.4(7) . . . . ?
O00Z C027 C0 C024 -40.5(5) . . . . ?
O00Z C027 C0 C02A -104.9(7) . . . . ?
O00Z C027 C0 C0AA -96.7(11) . . . . ?
O00Z C027 C3AA O00Y 3.2(12) . . . . ?
O00Z C027 C3AA C021 115.1(12) . . . . ?
O00Z C027 C3AA C024 48.5(9) . . . . ?
O00Z C027 C3AA C02A 150.5(11) . . . . ?
O00Z C027 C3AA C5AA 122.3(14) . . . . ?
O00Z C0 C0AA C021 -32.0(16) . . . . ?
O00Z C0 C0AA C024 16.5(12) . . . . ?
O00Z C0 C0AA C02A -69.0(12) . . . . ?
O00Z C0 C0AA C5AA -44.3(17) . . . . ?
O00Z C3AA C5AA C024 -57.5(10) . . . . ?
O00Z C3AA C5AA C02A 71.9(15) . . . . ?
O00Z C3AA C5AA C0AA -19(2) . . . . ?
C0 O00Y C024 C021 63.9(10) . . . . ?
C0 O00Y C024 O00Z 92(11) . . . . ?
C0 O00Y C024 C3AA 109.5(10) . . . . ?
C0 O00Y C024 C0AA 11.1(9) . . . . ?
C0 O00Y C024 C5AA 60.7(9) . . . . ?
C0 O00Y C027 C02A -90.1(8) . . . . ?
C0 O00Y C027 O00Z -174(11) . . . . ?
C0 O00Y C027 C3AA -119.9(8) . . . . ?
C0 O00Y C3AA C021 -28.2(15) . . . . ?
C0 O00Y C3AA C024 -78.4(11) . . . . ?
C0 O00Y C3AA C027 46.6(8) . . . . ?
C0 O00Y C3AA C02A 23.1(12) . . . . ?
C0 O00Y C3AA O00Z 83(11) . . . . ?
C0 O00Y C3AA C5AA -15.1(17) . . . . ?
C0 C024 O00Z K1 125.4(14) . . . . ?
C0 C024 O00Z C027 -50.9(8) . . . . ?
C0 C024 O00Z C3AA -114.5(11) . . . . ?
C0 C024 C3AA O00Y 40.9(5) . . . . ?
C0 C024 C3AA C021 -85.5(5) . . . . ?
C0 C024 C3AA C027 2.6(5) . . . . ?
C0 C024 C3AA C02A -44.6(6) . . . . ?
C0 C024 C3AA O00Z 39.5(6) . . . . ?
C0 C024 C3AA C5AA -74.8(8) . . . . ?
C0 C024 C0AA C021 120.3(11) . . . . ?
C0 C024 C0AA C02A 76.5(9) . . . . ?
C0 C024 C0AA C5AA 109.8(13) . . . . ?
C0 C024 C5AA C02A 38.5(11) . . . . ?
C0 C024 C5AA C3AA 93.8(9) . . . . ?
C0 C024 C5AA C0AA -43.5(8) . . . . ?
C0 C027 C02A C021 -50.4(11) . . . . ?
C0 C027 C02A C3AA -89.0(9) . . . . ?
C0 C027 C02A C0AA -6.1(9) . . . . ?
C0 C027 C02A C5AA -46.2(14) . . . . ?
C0 C027 O00Z K1 -106.0(10) . . . . ?
C0 C027 O00Z C024 70.4(10) . . . . ?
C0 C027 O00Z C3AA 118.1(9) . . . . ?
C0 C027 C3AA O00Y -49.5(8) . . . . ?
C0 C027 C3AA C021 62.4(9) . . . . ?
C0 C027 C3AA C024 -4.1(7) . . . . ?
C0 C027 C3AA C02A 97.9(8) . . . . ?
C0 C027 C3AA O00Z -52.6(9) . . . . ?
C0 C027 C3AA C5AA 69.6(11) . . . . ?
C0 C02A C3AA O00Y -15.3(7) . . . . ?
C0 C02A C3AA C021 93.8(8) . . . . ?
C0 C02A C3AA C024 44.7(6) . . . . ?
C0 C02A C3AA C027 -39.3(5) . . . . ?
C0 C02A C3AA O00Z -18.6(9) . . . . ?
C0 C02A C3AA C5AA 94.1(11) . . . . ?
C0 C02A C0AA C021 -129.4(10) . . . . ?
C0 C02A C0AA C024 -78.9(7) . . . . ?
C0 C02A C0AA C5AA -136.2(13) . . . . ?
C0 C02A C5AA C024 -35.7(9) . . . . ?
C0 C02A C5AA C3AA -74.6(6) . . . . ?
C0 C02A C5AA C0AA 28.0(8) . . . . ?
C0 O00Z C3AA O00Y -92(11) . . . . ?
C0 O00Z C3AA C021 -21.6(18) . . . . ?
C0 O00Z C3AA C024 -73.6(13) . . . . ?
C0 O00Z C3AA C027 50.0(10) . . . . ?
C0 O00Z C3AA C02A 28.7(15) . . . . ?
C0 O00Z C3AA C5AA -9(2) . . . . ?
C0 C0AA C5AA C024 69.9(11) . . . . ?
C0 C0AA C5AA C02A -43.2(14) . . . . ?
C0 C0AA C5AA C3AA 38.2(18) . . . . ?
C3AA O00Y C024 C021 -45.6(8) . . . . ?
C3AA O00Y C024 O00Z -17(11) . . . . ?
C3AA O00Y C024 C0 -109.5(10) . . . . ?
C3AA O00Y C024 C0AA -98.4(7) . . . . ?
C3AA O00Y C024 C5AA -48.8(7) . . . . ?
C3AA O00Y C027 C02A 29.8(9) . . . . ?
C3AA O00Y C027 O00Z -54(11) . . . . ?
C3AA O00Y C027 C0 119.9(8) . . . . ?
C3AA O00Y C0 C024 53.3(8) . . . . ?
C3AA O00Y C0 C027 -61.9(10) . . . . ?
C3AA O00Y C0 C02A -19.4(10) . . . . ?
C3AA O00Y C0 O00Z -58(7) . . . . ?
C3AA O00Y C0 C0AA 39.6(15) . . . . ?
C3AA C021 C024 O00Y 48.7(9) . . . . ?
C3AA C021 C024 O00Z 46.7(8) . . . . ?
C3AA C021 C024 C0 87.4(8) . . . . ?
C3AA C021 C024 C0AA 125.2(9) . . . . ?
C3AA C021 C024 C5AA 68(5) . . . . ?
C3AA C021 C02A C027 -47.0(8) . . . . ?
C3AA C021 C02A C0 -75.2(6) . . . . ?
C3AA C021 C02A C0AA -107.0(7) . . . . ?
C3AA C021 C02A C5AA 178(11) . . . . ?
C3AA C021 C0AA C024 -42.7(8) . . . . ?
C3AA C021 C0AA C02A 70.2(9) . . . . ?
C3AA C021 C0AA C0 18.9(15) . . . . ?
C3AA C021 C0AA C5AA 89(3) . . . . ?
C3AA C024 O00Z K1 -120.2(11) . . . . ?
C3AA C024 O00Z C027 63.5(11) . . . . ?
C3AA C024 O00Z C0 114.5(11) . . . . ?
C3AA C024 C0AA C021 45.1(7) . . . . ?
C3AA C024 C0AA C02A 1.3(6) . . . . ?
C3AA C024 C0AA C0 -75.2(9) . . . . ?
C3AA C024 C0AA C5AA 34.6(10) . . . . ?
C3AA C024 C5AA C02A -55.3(13) . . . . ?
C3AA C024 C5AA C0AA -137.3(13) . . . . ?
C3AA C027 C02A C021 38.6(8) . . . . ?
C3AA C027 C02A C0 89.0(9) . . . . ?
C3AA C027 C02A C0AA 82.9(7) . . . . ?
C3AA C027 C02A C5AA 42.8(11) . . . . ?
C3AA C027 O00Z K1 135.9(13) . . . . ?
C3AA C027 O00Z C024 -47.7(7) . . . . ?
C3AA C027 O00Z C0 -118.1(9) . . . . ?
C3AA C027 C0 O00Y 43.7(5) . . . . ?
C3AA C027 C0 C024 2.8(5) . . . . ?
C3AA C027 C0 C02A -61.6(5) . . . . ?
C3AA C027 C0 O00Z 43.3(6) . . . . ?
C3AA C027 C0 C0AA -53.4(11) . . . . ?
C3AA C02A C0AA C021 -51.6(6) . . . . ?
C3AA C02A C0AA C024 -1.0(5) . . . . ?
C3AA C02A C0AA C0 77.8(8) . . . . ?
C3AA C02A C0AA C5AA -58.4(10) . . . . ?
C3AA C02A C5AA C024 38.9(7) . . . . ?
C3AA C02A C5AA C0AA 102.6(9) . . . . ?
C3AA O00Z C0 O00Y 117(8) . . . . ?
C3AA O00Z C0 C024 52.0(10) . . . . ?
C3AA O00Z C0 C027 -67.4(12) . . . . ?
C3AA O00Z C0 C02A -24.2(13) . . . . ?
C3AA O00Z C0 C0AA 33.2(18) . . . . ?
C0AA C021 C024 O00Y -76.5(9) . . . . ?
C0AA C021 C024 O00Z -78.4(9) . . . . ?
C0AA C021 C024 C0 -37.8(7) . . . . ?
C0AA C021 C024 C3AA -125.2(9) . . . . ?
C0AA C021 C024 C5AA -57(5) . . . . ?
C0AA C021 C02A C027 60.0(8) . . . . ?
C0AA C021 C02A C0 31.7(5) . . . . ?
C0AA C021 C02A C3AA 107.0(7) . . . . ?
C0AA C021 C02A C5AA -75(10) . . . . ?
C0AA C021 C3AA O00Y 4.8(13) . . . . ?
C0AA C021 C3AA C024 51.4(9) . . . . ?
C0AA C021 C3AA C027 -42.0(10) . . . . ?
C0AA C021 C3AA C02A -74.6(8) . . . . ?
C0AA C021 C3AA O00Z 1.0(15) . . . . ?
C0AA C021 C3AA C5AA -75(3) . . . . ?
C0AA C024 O00Z K1 140.5(9) . . . . ?
C0AA C024 O00Z C027 -35.8(11) . . . . ?
C0AA C024 O00Z C0 15.2(10) . . . . ?
C0AA C024 O00Z C3AA -99.3(7) . . . . ?
C0AA C024 C3AA O00Y 84.1(6) . . . . ?
C0AA C024 C3AA C021 -42.3(6) . . . . ?
C0AA C024 C3AA C027 45.8(5) . . . . ?
C0AA C024 C3AA C02A -1.4(7) . . . . ?
C0AA C024 C3AA O00Z 82.7(6) . . . . ?
C0AA C024 C3AA C5AA -31.6(8) . . . . ?
C0AA C024 C5AA C02A 82.1(13) . . . . ?
C0AA C024 C5AA C3AA 137.3(13) . . . . ?
C0AA C02A C3AA O00Y -58.6(8) . . . . ?
C0AA C02A C3AA C021 50.4(6) . . . . ?
C0AA C02A C3AA C024 1.3(6) . . . . ?
C0AA C02A C3AA C027 -82.7(5) . . . . ?
C0AA C02A C3AA O00Z -62.0(9) . . . . ?
C0AA C02A C3AA C5AA 50.7(9) . . . . ?
C0AA C02A C5AA C024 -63.7(9) . . . . ?
C0AA C02A C5AA C3AA -102.6(9) . . . . ?
C5AA C024 O00Z K1 -169.5(9) . . . . ?
C5AA C024 O00Z C027 14.2(11) . . . . ?
C5AA C024 O00Z C0 65.1(10) . . . . ?
C5AA C024 O00Z C3AA -49.3(7) . . . . ?
C5AA C024 C3AA O00Y 115.7(9) . . . . ?
C5AA C024 C3AA C021 -10.8(8) . . . . ?
C5AA C024 C3AA C027 77.4(8) . . . . ?
C5AA C024 C3AA C02A 30.1(7) . . . . ?
C5AA C024 C3AA O00Z 114.3(10) . . . . ?
C5AA C024 C0AA C021 10.5(10) . . . . ?
C5AA C024 C0AA C02A -33.3(8) . . . . ?
C5AA C024 C0AA C0 -109.8(13) . . . . ?
C5AA C02A C3AA O00Y -109.3(13) . . . . ?
C5AA C02A C3AA C021 -0.2(12) . . . . ?
C5AA C02A C3AA C024 -49.3(11) . . . . ?
C5AA C02A C3AA C027 -133.4(12) . . . . ?
C5AA C02A C3AA O00Z -112.7(14) . . . . ?
C5AA C02A C0AA C021 6.8(11) . . . . ?
C5AA C02A C0AA C024 57.4(10) . . . . ?
C5AA C02A C0AA C0 136.2(13) . . . . ?
C6AA O00P C022 C029 52.9(15) . . . . ?
C6AA O00P C022 O00Q -144(5) . . . . ?
C6AA O00P C022 C7AA 90(2) . . . . ?
C6AA O00P C022 C8AA 49.8(12) . . . . ?
C6AA O00P C026 C02B -134(3) . . . . ?
C6AA O00P C026 O00Q -100(7) . . . . ?
C6AA O00P C026 C8AA -139(2) . . . . ?
C6AA O00P C026 C1AA -95(2) . . . . ?
C6AA O00P C7AA C022 -99.3(19) . . . . ?
C6AA O00P C7AA C029 13.9(17) . . . . ?
C6AA O00P C7AA O00Q -139(4) . . . . ?
C6AA O00P C7AA C8AA 26.2(12) . . . . ?
C6AA C026 C02B C029 -51(3) . . . . ?
C6AA C026 C02B C8AA -70(4) . . . . ?
C6AA C026 C02B C1AA 54(3) . . . . ?
C6AA C026 O00Q K1 -93(2) . . . . ?
C6AA C026 O00Q C022 119(2) . . . . ?
C6AA C026 O00Q C7AA 141.3(19) . . . . ?
C6AA C026 C8AA C022 -20(2) . . . . ?
C6AA C026 C8AA C029 -11(3) . . . . ?
C6AA C026 C8AA C02B 127(3) . . . . ?
C6AA C026 C8AA C7AA -33(2) . . . . ?
C6AA C026 C8AA C1AA 89(3) . . . . ?
C6AA C026 C1AA C029 -98.9(17) . . . . ?
C6AA C026 C1AA C02B -143.0(18) . . . . ?
C6AA C026 C1AA C8AA -118.9(17) . . . . ?
C6AA C02B C8AA C022 22.7(16) . . . . ?
C6AA C02B C8AA C026 -12.6(9) . . . . ?
C6AA C02B C8AA C029 68(3) . . . . ?
C6AA C02B C8AA C7AA 14(2) . . . . ?
C6AA C02B C8AA C1AA 43.9(15) . . . . ?
C6AA C02B C1AA C026 15.0(7) . . . . ?
C6AA C02B C1AA C029 -79.6(13) . . . . ?
C6AA C02B C1AA C8AA -72(2) . . . . ?
C6AA O00Q C7AA O00P 31(3) . . . . ?
C6AA O00Q C7AA C022 -104.6(17) . . . . ?
C6AA O00Q C7AA C029 1.3(15) . . . . ?
C6AA O00Q C7AA C8AA 16.1(9) . . . . ?
O00Q C022 C029 C02B -28.6(14) . . . . ?
O00Q C022 C029 C7AA 83(2) . . . . ?
O00Q C022 C029 C8AA -11(2) . . . . ?
O00Q C022 C029 C1AA -44.0(11) . . . . ?
O00Q C022 C7AA O00P -8.3(6) . . . . ?
O00Q C022 C7AA C029 -109.8(16) . . . . ?
O00Q C022 C7AA C8AA -78.1(17) . . . . ?
O00Q C026 C02B C029 1.0(14) . . . . ?
O00Q C026 C02B C6AA 52(2) . . . . ?
O00Q C026 C02B C8AA -18(2) . . . . ?
O00Q C026 C02B C1AA 106.1(14) . . . . ?
O00Q C026 C6AA O00P 7.4(7) . . . . ?
O00Q C026 C6AA C02B -71(3) . . . . ?
O00Q C026 C6AA C1AA -101.5(13) . . . . ?
O00Q C026 C8AA C022 15.4(5) . . . . ?
O00Q C026 C8AA C029 24.4(15) . . . . ?
O00Q C026 C8AA C02B 163(2) . . . . ?
O00Q C026 C8AA C7AA 2.7(6) . . . . ?
O00Q C026 C8AA C1AA 124.0(12) . . . . ?
O00Q C026 C1AA C029 -41.1(10) . . . . ?
O00Q C026 C1AA C02B -85.1(13) . . . . ?
O00Q C026 C1AA C6AA 57.9(14) . . . . ?
O00Q C026 C1AA C8AA -61.0(11) . . . . ?
O00Q C6AA C1AA C026 -94.3(18) . . . . ?
O00Q C6AA C1AA C029 -10.5(9) . . . . ?
O00Q C6AA C1AA C02B -54.2(15) . . . . ?
O00Q C6AA C1AA C8AA -30.8(11) . . . . ?
O00Q C7AA C8AA C022 -51.4(16) . . . . ?
O00Q C7AA C8AA C026 -3.0(7) . . . . ?
O00Q C7AA C8AA C029 -152.2(19) . . . . ?
O00Q C7AA C8AA C02B -22(2) . . . . ?
O00Q C7AA C8AA C1AA -35.4(9) . . . . ?
C7AA O00P C022 C029 -37.6(11) . . . . ?
C7AA O00P C022 O00Q 125(5) . . . . ?
C7AA O00P C022 C8AA -40.6(13) . . . . ?
C7AA O00P C026 C02B -0.6(13) . . . . ?
C7AA O00P C026 C6AA 133(2) . . . . ?
C7AA O00P C026 O00Q 33(6) . . . . ?
C7AA O00P C026 C8AA -6.1(8) . . . . ?
C7AA O00P C026 C1AA 38.0(15) . . . . ?
C7AA O00P C6AA C026 -52(2) . . . . ?
C7AA O00P C6AA C02B -20.9(11) . . . . ?
C7AA O00P C6AA O00Q 62(5) . . . . ?
C7AA O00P C6AA C1AA -3.3(14) . . . . ?
C7AA C022 C029 C02B -111(2) . . . . ?
C7AA C022 C029 C8AA -94(3) . . . . ?
C7AA C022 C029 C1AA -127(2) . . . . ?
C7AA C022 O00Q K1 -72.9(17) . . . . ?
C7AA C022 O00Q C026 65.5(17) . . . . ?
C7AA C022 O00Q C6AA 84.1(18) . . . . ?
C7AA C029 C02B C026 -8.5(18) . . . . ?
C7AA C029 C02B C6AA -18.6(15) . . . . ?
C7AA C029 C02B C8AA 97(3) . . . . ?
C7AA C029 C02B C1AA -63.0(18) . . . . ?
C7AA C029 C8AA C022 -23.6(9) . . . . ?
C7AA C029 C8AA C026 -36(2) . . . . ?
C7AA C029 C8AA C02B -91(3) . . . . ?
C7AA C029 C8AA C1AA -78.8(18) . . . . ?
C7AA C8AA C1AA C026 62.2(11) . . . . ?
C7AA C8AA C1AA C029 -39.8(11) . . . . ?
C7AA C8AA C1AA C02B 156(3) . . . . ?
C7AA C8AA C1AA C6AA 41.3(10) . . . . ?
C8AA C022 C029 C02B -17.2(12) . . . . ?
C8AA C022 C029 C7AA 94(3) . . . . ?
C8AA C022 C029 C1AA -32.6(13) . . . . ?
C8AA C022 O00Q K1 -115.2(7) . . . . ?
C8AA C022 O00Q C026 23.1(8) . . . . ?
C8AA C022 O00Q C6AA 41.8(9) . . . . ?
C8AA C022 O00Q C7AA -42.3(13) . . . . ?
C8AA C022 C7AA O00P 69.8(16) . . . . ?
C8AA C022 C7AA C029 -31.8(9) . . . . ?
C8AA C022 C7AA O00Q 78.1(17) . . . . ?
C8AA C026 C02B C029 18.7(13) . . . . ?
C8AA C026 C02B C6AA 70(4) . . . . ?
C8AA C026 C02B C1AA 124(2) . . . . ?
C8AA C026 C6AA O00P 52(2) . . . . ?
C8AA C026 C6AA C02B -26.1(13) . . . . ?
C8AA C026 C6AA O00Q 45(2) . . . . ?
C8AA C026 C6AA C1AA -56.7(15) . . . . ?
C8AA C026 O00Q K1 122.9(5) . . . . ?
C8AA C026 O00Q C022 -24.8(9) . . . . ?
C8AA C026 O00Q C6AA -144(2) . . . . ?
C8AA C026 O00Q C7AA -2.7(7) . . . . ?
C8AA C026 C1AA C029 20.0(5) . . . . ?
C8AA C026 C1AA C02B -24.1(8) . . . . ?
C8AA C026 C1AA C6AA 118.9(17) . . . . ?
C8AA C029 C02B C026 -105(3) . . . . ?
C8AA C029 C02B C6AA -115(3) . . . . ?
C8AA C029 C02B C1AA -160(3) . . . . ?
C8AA C029 C7AA O00P 28(2) . . . . ?
C8AA C029 C7AA C022 96(3) . . . . ?
C8AA C029 C7AA O00Q 33(2) . . . . ?
C8AA C02B C6AA O00P 7.8(18) . . . . ?
C8AA C02B C6AA C026 114(3) . . . . ?
C8AA C02B C6AA O00Q -0.1(17) . . . . ?
C8AA C02B C6AA C1AA -130(2) . . . . ?
C8AA C02B C1AA C026 87(2) . . . . ?
C8AA C02B C1AA C029 -8.0(15) . . . . ?
C8AA C02B C1AA C6AA 72(2) . . . . ?
C1AA C026 C02B C029 -105.1(16) . . . . ?
C1AA C026 C02B C6AA -54(3) . . . . ?
C1AA C026 C02B C8AA -124(2) . . . . ?
C1AA C026 C6AA O00P 109.0(13) . . . . ?
C1AA C026 C6AA C02B 30.6(17) . . . . ?
C1AA C026 C6AA O00Q 101.5(13) . . . . ?
C1AA C026 O00Q K1 167.2(9) . . . . ?
C1AA C026 O00Q C022 19.5(13) . . . . ?
C1AA C026 O00Q C6AA -100(2) . . . . ?
C1AA C026 O00Q C7AA 41.5(12) . . . . ?
C1AA C026 C8AA C022 -108.6(11) . . . . ?
C1AA C026 C8AA C029 -99.6(18) . . . . ?
C1AA C026 C8AA C02B 38.6(18) . . . . ?
C1AA C026 C8AA C7AA -121.3(11) . . . . ?
C1AA C029 C02B C026 54.5(11) . . . . ?
C1AA C029 C02B C6AA 44.4(9) . . . . ?
C1AA C029 C02B C8AA 160(3) . . . . ?
C1AA C029 C7AA O00P -13.1(12) . . . . ?
C1AA C029 C7AA C022 55(2) . . . . ?
C1AA C029 C7AA O00Q -7.5(14) . . . . ?
C1AA C029 C7AA C8AA -40.8(13) . . . . ?
C1AA C029 C8AA C022 55.2(17) . . . . ?
C1AA C029 C8AA C026 42.8(8) . . . . ?
C1AA C029 C8AA C02B -12.4(19) . . . . ?
C1AA C029 C8AA C7AA 78.8(18) . . . . ?
C1AA C02B C6AA O00P 137.6(15) . . . . ?
C1AA C02B C6AA C026 -116(3) . . . . ?
C1AA C02B C6AA O00Q 129.8(14) . . . . ?
C1AA C02B C8AA C022 -21(3) . . . . ?
C1AA C02B C8AA C026 -56.5(16) . . . . ?
C1AA C02B C8AA C029 25(4) . . . . ?
C1AA C02B C8AA C7AA -30(3) . . . . ?
C1AA C6AA O00Q K1 144.7(6) . . . . ?
C1AA C6AA O00Q C022 -17.0(12) . . . . ?
C1AA C6AA O00Q C026 49.4(17) . . . . ?
C1AA C6AA O00Q C7AA 8.4(10) . . . . ?
C1BA C2BA C44 C9AA -151(3) . . . . ?
C1BA C2BA C44 C0BA -134(6) . . . . ?
C1BA C2BA C44 C4BA -80(2) . . . . ?
C1BA C0BA C4BA C2BA -39.8(6) . . . . ?
C1BA C0BA C4BA C9AA -112.6(9) . . . . ?
C1BA C0BA C4BA C3BA -112.6(19) . . . . ?
C1BA C0BA C4BA C44 -11(3) . . . . ?
C1BA C0BA C44 C2BA 85(9) . . . . ?
C1BA C0BA C44 C9AA 106(8) . . . . ?
C1BA C0BA C44 C4BA 33(8) . . . . ?
C1BA C4BA C44 C2BA 55(2) . . . . ?
C1BA C4BA C44 C9AA 143(3) . . . . ?
C1BA C4BA C44 C0BA -161(5) . . . . ?
C2BA C1BA C0BA C9AA 8.3(10) . . . . ?
C2BA C1BA C0BA C4BA 74.6(11) . . . . ?
C2BA C1BA C0BA C44 -68(9) . . . . ?
C2BA C1BA C4BA C9AA -69.3(8) . . . . ?
C2BA C1BA C4BA C0BA -112.4(8) . . . . ?
C2BA C1BA C4BA C3BA -10(2) . . . . ?
C2BA C1BA C4BA C44 -101(3) . . . . ?
C2BA C1BA C44 C9AA 37(4) . . . . ?
C2BA C1BA C44 C0BA 116(8) . . . . ?
C2BA C1BA C44 C4BA 82.7(13) . . . . ?
C2BA C4BA C44 C1BA -55(2) . . . . ?
C2BA C4BA C44 C9AA 88.6(12) . . . . ?
C2BA C4BA C44 C0BA 144(3) . . . . ?
C9AA C0BA C4BA C1BA 112.6(9) . . . . ?
C9AA C0BA C4BA C2BA 72.8(8) . . . . ?
C9AA C0BA C4BA C3BA 0.0(16) . . . . ?
C9AA C0BA C4BA C44 102(3) . . . . ?
C9AA C0BA C44 C1BA -106(8) . . . . ?
C9AA C0BA C44 C2BA -22(4) . . . . ?
C9AA C0BA C44 C4BA -73.6(14) . . . . ?
C9AA O5 C3BA C4BA -39.1(18) . . . . ?
C9AA C3BA C4BA C1BA -70.3(18) . . . . ?
C9AA C3BA C4BA C2BA -77.2(7) . . . . ?
C9AA C3BA C4BA C0BA 0.0(13) . . . . ?
C9AA C3BA C4BA C44 -36(2) . . . . ?
C9AA C4BA C44 C1BA -143(3) . . . . ?
C9AA C4BA C44 C2BA -88.6(12) . . . . ?
C9AA C4BA C44 C0BA 56(2) . . . . ?
C0BA C1BA C2BA C4BA -58.5(11) . . . . ?
C0BA C1BA C2BA C44 17(2) . . . . ?
C0BA C1BA C4BA C2BA 112.4(8) . . . . ?
C0BA C1BA C4BA C9AA 43.1(7) . . . . ?
C0BA C1BA C4BA C3BA 103(2) . . . . ?
C0BA C1BA C4BA C44 11(3) . . . . ?
C0BA C1BA C44 C2BA -116(8) . . . . ?
C0BA C1BA C44 C9AA -79(8) . . . . ?
C0BA C1BA C44 C4BA -34(8) . . . . ?
C0BA C9AA O5 C3BA 59.6(18) . . . . ?
C0BA C9AA C44 C1BA 136(5) . . . . ?
C0BA C9AA C44 C2BA 165(3) . . . . ?
C0BA C9AA C44 C4BA 89(2) . . . . ?
C0BA C4BA C44 C1BA 161(5) . . . . ?
C0BA C4BA C44 C2BA -144(3) . . . . ?
C0BA C4BA C44 C9AA -56(2) . . . . ?
O5 C9AA C0BA C1BA 17.9(14) . . . . ?
O5 C9AA C0BA C4BA -33.3(15) . . . . ?
O5 C9AA C0BA C44 34(3) . . . . ?
O5 C9AA C44 C1BA -17(4) . . . . ?
O5 C9AA C44 C2BA 11.3(12) . . . . ?
O5 C9AA C44 C0BA -153(2) . . . . ?
O5 C9AA C44 C4BA -64.0(16) . . . . ?
O5 C3BA C4BA C1BA -42(3) . . . . ?
O5 C3BA C4BA C2BA -48.7(16) . . . . ?
O5 C3BA C4BA C9AA 28.6(14) . . . . ?
O5 C3BA C4BA C0BA 29(2) . . . . ?
O5 C3BA C4BA C44 -7(3) . . . . ?
C3BA C9AA C0BA C1BA 51.3(10) . . . . ?
C3BA C9AA C0BA C4BA 0.0(13) . . . . ?
C3BA C9AA C0BA C44 67(3) . . . . ?
C3BA C9AA C44 C1BA 19(4) . . . . ?
C3BA C9AA C44 C2BA 48.0(11) . . . . ?
C3BA C9AA C44 C0BA -117(2) . . . . ?
C3BA C9AA C44 C4BA -27.3(16) . . . . ?
C3BA C4BA C44 C1BA -105(3) . . . . ?
C3BA C4BA C44 C2BA -51(2) . . . . ?
C3BA C4BA C44 C9AA 38(2) . . . . ?
C3BA C4BA C44 C0BA 94(3) . . . . ?
C4BA C1BA C2BA C44 76(3) . . . . ?
C4BA C1BA C0BA C9AA -66.2(11) . . . . ?
C4BA C1BA C0BA C44 -142(9) . . . . ?
C4BA C1BA C44 C2BA -82.7(13) . . . . ?
C4BA C1BA C44 C9AA -45(3) . . . . ?
C4BA C1BA C44 C0BA 34(8) . . . . ?
C4BA C2BA C44 C1BA 80(2) . . . . ?
C4BA C2BA C44 C9AA -70.7(15) . . . . ?
C4BA C2BA C44 C0BA -53(4) . . . . ?
C4BA C9AA C0BA C1BA 51.3(9) . . . . ?
C4BA C9AA C0BA C44 68(2) . . . . ?
C4BA C9AA O5 C3BA 32.2(15) . . . . ?
C4BA C9AA C44 C1BA 47(3) . . . . ?
C4BA C9AA C44 C2BA 75.3(16) . . . . ?
C4BA C9AA C44 C0BA -89(2) . . . . ?
C4BA C0BA C44 C1BA -33(8) . . . . ?
C4BA C0BA C44 C2BA 52(3) . . . . ?
C4BA C0BA C44 C9AA 73.6(14) . . . . ?
C44 C1BA C2BA C4BA -76(3) . . . . ?
C44 C1BA C0BA C9AA 76(9) . . . . ?
C44 C1BA C0BA C4BA 142(9) . . . . ?
C44 C1BA C4BA C2BA 101(3) . . . . ?
C44 C1BA C4BA C9AA 32(3) . . . . ?
C44 C1BA C4BA C0BA -11(3) . . . . ?
C44 C1BA C4BA C3BA 91(3) . . . . ?
C44 C9AA C0BA C1BA -16(2) . . . . ?
C44 C9AA C0BA C4BA -68(2) . . . . ?
C44 C9AA O5 C3BA 76.2(17) . . . . ?
C44 C0BA C4BA C1BA 11(3) . . . . ?
C44 C0BA C4BA C2BA -29(3) . . . . ?
C44 C0BA C4BA C9AA -102(3) . . . . ?
C44 C0BA C4BA C3BA -102(3) . . . . ?
